data_7047567
loop_
_publ_author_name
'Tsoureas, Nikolaos'
'Green, Jennifer C.'
'Cloke, F Geoffrey N'

_publ_section_title
;
 Bis(pentalene)dititanium chemistry: C-H, C-X and H-H bond activation.
;
_journal_issue 41
_journal_name_full 'Dalton transactions (Cambridge, England : 2003)'
_journal_page_first 14531
_journal_page_last 14539
_journal_paper_doi 10.1039/c8dt02654h
_journal_volume 47
_journal_year 2018
_chemical_formula_moiety 'C59 H105 Cl N2 Si4 Ti2'
_chemical_formula_sum 'C59 H105 Cl N2 Si4 Ti2'
_chemical_formula_weight 1085.05
_chemical_name_common 9
_chemical_name_systematic 9
_chemical_properties_physical Air-sensitive,Moisture-sensitive,Oxygen-sensitive
_space_group_crystal_system triclinic
_space_group_IT_number 2
_space_group_name_Hall '-P 1'
_space_group_name_H-M_alt 'P -1'
_symmetry_space_group_name_Hall '-P 1'
_symmetry_space_group_name_H-M 'P -1'
_atom_sites_solution_hydrogens geom
_audit_creation_method SHELXL-2017/1
_audit_update_record
;
2018-09-12 deposited with the CCDC.
2018-09-17 downloaded from the CCDC.
;
_cell_angle_alpha 79.849(19)
_cell_angle_beta 77.59(2)
_cell_angle_gamma 76.639(19)
_cell_formula_units_Z 4
_cell_length_a 15.863(4)
_cell_length_b 20.452(4)
_cell_length_c 20.552(5)
_cell_measurement_reflns_used 823
_cell_measurement_temperature 100(2)
_cell_measurement_theta_max 41.9150
_cell_measurement_theta_min 4.4600
_cell_volume 6279(3)
_computing_cell_refinement 'CrysAlisPro 1.171.39.29c (Rigaku OD, 2017)'
_computing_data_collection 'CrysAlisPro 1.171.39.29c (Rigaku OD, 2017)'
_computing_data_reduction 'CrysAlisPro 1.171.39.29c (Rigaku OD, 2017)'
_computing_structure_refinement 'SHELXL-2017/1 (Sheldrick, 2017)'
_computing_structure_solution 'SHELXT (Sheldrick, G. M. (2015). Acta Cryst. A71, 3-8.)'
_diffrn_ambient_temperature 100(2)
_diffrn_detector_area_resol_mean 22.2
_diffrn_measured_fraction_theta_full 0.713
_diffrn_measured_fraction_theta_max 0.713
_diffrn_measurement_device_type 'Rigaku FR-E AFC11 (RCD3): quarter-chi single'
_diffrn_measurement_method '/w scans'
_diffrn_radiation_type CuK\a
_diffrn_radiation_wavelength 1.54184
_diffrn_reflns_av_R_equivalents 0.0816
_diffrn_reflns_av_unetI/netI 0.2629
_diffrn_reflns_Laue_measured_fraction_full 0.713
_diffrn_reflns_Laue_measured_fraction_max 0.713
_diffrn_reflns_limit_h_max 15
_diffrn_reflns_limit_h_min -15
_diffrn_reflns_limit_k_max 20
_diffrn_reflns_limit_k_min -16
_diffrn_reflns_limit_l_max 19
_diffrn_reflns_limit_l_min -20
_diffrn_reflns_number 13232
_diffrn_reflns_point_group_measured_fraction_full 0.713
_diffrn_reflns_point_group_measured_fraction_max 0.713
_diffrn_reflns_theta_full 52.109
_diffrn_reflns_theta_max 52.109
_diffrn_reflns_theta_min 4.478
_diffrn_source 'rotating anode'
_exptl_absorpt_coefficient_mu 3.544
_exptl_absorpt_correction_T_max 1.00000
_exptl_absorpt_correction_T_min 0.63891
_exptl_absorpt_correction_type multi-scan
_exptl_absorpt_process_details
;
CrysAlisPro 1.171.39.29c (Rigaku Oxford Diffraction, 2017)
Empirical absorption correction using spherical harmonics,
 implemented in SCALE3 ABSPACK scaling algorithm.
;
_exptl_crystal_colour Green
_exptl_crystal_density_diffrn 1.148
_exptl_crystal_density_meas ?
_exptl_crystal_description Needle
_exptl_crystal_F_000 2356
_exptl_crystal_recrystallization_method 'Re-crystallisation from solvent: n-pentane'
_exptl_crystal_size_max 0.080
_exptl_crystal_size_mid 0.020
_exptl_crystal_size_min 0.010
_refine_diff_density_max 0.427
_refine_diff_density_min -0.231
_refine_diff_density_rms 0.056
_refine_ls_extinction_method none
_refine_ls_goodness_of_fit_ref 0.982
_refine_ls_hydrogen_treatment constr
_refine_ls_matrix_type full
_refine_ls_number_parameters 1266
_refine_ls_number_reflns 10049
_refine_ls_number_restraints 6
_refine_ls_restrained_S_all 0.982
_refine_ls_R_factor_all 0.2360
_refine_ls_R_factor_gt 0.0929
_refine_ls_shift/su_max 0.000
_refine_ls_shift/su_mean 0.000
_refine_ls_structure_factor_coef Fsqd
_refine_ls_weighting_details 'w=1/[\s^2^(Fo^2^)+(0.0505P)^2^] where P=(Fo^2^+2Fc^2^)/3'
_refine_ls_weighting_scheme calc
_refine_ls_wR_factor_gt 0.1653
_refine_ls_wR_factor_ref 0.2361
_reflns_Friedel_coverage 0.000
_reflns_number_gt 3819
_reflns_number_total 10049
_reflns_threshold_expression 'I > 2\s(I)'
_cod_data_source_file c8dt02654h2.cif
_cod_data_source_block 9
_cod_depositor_comments
;
The following automatic conversions were performed:

'_exptl_crystal_density_meas' value 'not measured' was changed to '?'
- the value is perceived as not measured.

Automatic conversion script
Id: cif_fix_values 4973 2017-02-22 13:04:09Z antanas 

 Adding full bibliography for 7047563--7047567.cif.
;
_cod_database_code 7047567
_shelx_shelxl_version_number 2017/1
_shelx_space_group_comment
;
The symmetry employed for this shelxl refinement is uniquely defined
by the following loop, which should always be used as a source of
symmetry information in preference to the above space-group names.
They are only intended as comments.
;
_shelx_estimated_absorpt_t_min 0.765
_shelx_estimated_absorpt_t_max 0.965
_oxdiff_exptl_absorpt_empirical_full_min 0.642
_oxdiff_exptl_absorpt_empirical_full_max 1.405
_oxdiff_exptl_absorpt_empirical_details
;
Empirical correction (ABSPACK) includes:
- Absorption correction using spherical harmonics
- Frame scaling
;

loop_
_space_group_symop_operation_xyz
'x, y, z'
'-x, -y, -z'

loop_
_atom_site_label
_atom_site_type_symbol
_atom_site_fract_x
_atom_site_fract_y
_atom_site_fract_z
_atom_site_U_iso_or_equiv
_atom_site_adp_type
_atom_site_occupancy
_atom_site_site_symmetry_order
_atom_site_calc_flag
_atom_site_refinement_flags_posn
_atom_site_refinement_flags_adp
C1 C 0.7756(15) 0.2258(10) 0.2781(10) 0.076(8) Uani 1 1 d . .
C2 C 0.3022(12) 0.2456(11) 0.7878(9) 0.065(6) Uani 1 1 d . .
C3 C 0.6928(12) 0.1310(9) 0.3128(9) 0.109(8) Uani 1 1 d . .
H7FA H 0.712317 0.086115 0.337113 0.163 Uiso 1 1 calc R U
H7FB H 0.703146 0.127896 0.264565 0.163 Uiso 1 1 calc R U
H7FC H 0.629778 0.146983 0.328799 0.163 Uiso 1 1 calc R U
C4 C 0.7147(14) 0.1459(10) 0.4488(8) 0.110(9) Uani 1 1 d . .
H3GA H 0.650431 0.153373 0.454564 0.165 Uiso 1 1 calc R U
H3GB H 0.730948 0.156800 0.488424 0.165 Uiso 1 1 calc R U
H3GC H 0.740265 0.098299 0.443362 0.165 Uiso 1 1 calc R U
C5 C 0.8152(11) 0.2694(8) 0.4348(6) 0.091(7) Uani 1 1 d . .
H8CA H 0.878673 0.253461 0.433369 0.137 Uiso 1 1 calc R U
H8CB H 0.783295 0.254616 0.479404 0.137 Uiso 1 1 calc R U
H8CC H 0.801812 0.319037 0.425890 0.137 Uiso 1 1 calc R U
C6 C 0.7483(17) 0.1893(12) 0.3894(10) 0.080(9) Uani 1 1 d . .
C7 C 0.7873(13) 0.2405(12) 0.3826(10) 0.064(7) Uani 1 1 d . .
C8 C 0.8391(13) 0.3242(10) 0.2891(8) 0.080(7) Uani 1 1 d . .
H1FA H 0.798774 0.361863 0.310202 0.119 Uiso 1 1 calc R U
H1FB H 0.843432 0.333908 0.240239 0.119 Uiso 1 1 calc R U
H1FC H 0.897527 0.318733 0.300437 0.119 Uiso 1 1 calc R U
C9 C 0.6234(13) 0.1902(9) 0.1038(8) 0.069(7) Uani 1 1 d . .
C10 C 0.6506(13) 0.2428(9) 0.1278(8) 0.063(7) Uani 1 1 d . .
C11 C 0.6404(12) 0.2758(10) 0.1882(8) 0.064(6) Uani 1 1 d . .
H8AA H 0.609695 0.263285 0.232044 0.077 Uiso 1 1 calc R U
C12 C 0.6866(13) 0.3305(10) 0.1669(8) 0.069(7) Uani 1 1 d . .
H1BA H 0.687471 0.361719 0.195877 0.083 Uiso 1 1 calc R U
C13 C 0.7293(13) 0.3343(9) 0.1016(8) 0.074(7) Uani 1 1 d . .
C14 C 0.7097(12) 0.2765(9) 0.0786(9) 0.055(6) Uani 1 1 d . .
C15 C 0.7199(13) 0.2439(10) 0.0210(9) 0.075(8) Uani 1 1 d . .
H2BA H 0.758815 0.252000 -0.020391 0.090 Uiso 1 1 calc R U
C16 C 0.6642(13) 0.1989(10) 0.0350(9) 0.069(7) Uani 1 1 d . .
H2CA H 0.653977 0.175893 0.002000 0.083 Uiso 1 1 calc R U
C17 C 0.9297(12) 0.1458(11) 0.1257(8) 0.067(7) Uani 1 1 d . .
C18 C 0.9114(10) 0.1908(9) 0.0679(9) 0.046(5) Uani 1 1 d . .
C19 C 0.8998(12) 0.1508(10) 0.0170(8) 0.065(6) Uani 1 1 d . .
C20 C 0.9138(11) 0.0842(10) 0.0522(8) 0.065(6) Uani 1 1 d . .
H0CA H 0.917908 0.044800 0.032189 0.078 Uiso 1 1 calc R U
C21 C 0.9208(12) 0.0820(9) 0.1186(8) 0.075(7) Uani 1 1 d . .
H6BA H 0.919784 0.044025 0.152669 0.090 Uiso 1 1 calc R U
C22 C 0.9517(13) 0.1858(10) 0.1719(8) 0.067(7) Uani 1 1 d . .
C23 C 0.9485(12) 0.2505(10) 0.1352(8) 0.062(6) Uani 1 1 d . .
H8BA H 0.965102 0.286385 0.150004 0.075 Uiso 1 1 calc R U
C24 C 0.9185(11) 0.2576(9) 0.0741(7) 0.062(6) Uani 1 1 d . .
H4DA H 0.905782 0.297822 0.043870 0.074 Uiso 1 1 calc R U
C25 C 1.1921(12) 0.0510(9) 0.2270(8) 0.094(7) Uani 1 1 d . .
H6IA H 1.201718 0.084072 0.252501 0.141 Uiso 1 1 calc R U
H6IB H 1.246103 0.036544 0.195144 0.141 Uiso 1 1 calc R U
H6IC H 1.176645 0.011605 0.258058 0.141 Uiso 1 1 calc R U
C26 C 1.1171(12) 0.0836(10) 0.1886(8) 0.077(7) Uani 1 1 d . .
H0KA H 1.088459 0.045929 0.185202 0.092 Uiso 1 1 calc R U
C27 C 1.1561(12) 0.1112(8) 0.1136(7) 0.087(7) Uani 1 1 d . .
H5FA H 1.107761 0.131412 0.089094 0.130 Uiso 1 1 calc R U
H5FB H 1.194908 0.073699 0.091441 0.130 Uiso 1 1 calc R U
H5FC H 1.189853 0.145670 0.114105 0.130 Uiso 1 1 calc R U
C28 C 1.0227(12) 0.0655(9) 0.3654(8) 0.111(8) Uani 1 1 d . .
H4KA H 1.067563 0.028425 0.346920 0.166 Uiso 1 1 calc R U
H4KB H 0.983752 0.046881 0.404530 0.166 Uiso 1 1 calc R U
H4KC H 1.051494 0.097069 0.379051 0.166 Uiso 1 1 calc R U
C29 C 0.9680(12) 0.1033(10) 0.3113(8) 0.076(7) Uani 1 1 d . .
H6FA H 0.923609 0.140115 0.333029 0.092 Uiso 1 1 calc R U
C30 C 0.9146(12) 0.0546(9) 0.2976(9) 0.100(8) Uani 1 1 d . .
H9HA H 0.881907 0.076567 0.261564 0.150 Uiso 1 1 calc R U
H9HB H 0.873104 0.043060 0.338574 0.150 Uiso 1 1 calc R U
H9HC H 0.954841 0.013122 0.284083 0.150 Uiso 1 1 calc R U
C31 C 1.1397(14) 0.2439(10) 0.1979(10) 0.107(8) Uani 1 1 d . .
H0IA H 1.196753 0.214713 0.203728 0.160 Uiso 1 1 calc R U
H0IB H 1.140924 0.290756 0.201612 0.160 Uiso 1 1 calc R U
H0IC H 1.128098 0.241615 0.153487 0.160 Uiso 1 1 calc R U
C32 C 1.0673(14) 0.2198(11) 0.2521(9) 0.100(8) Uani 1 1 d . .
H0GA H 1.015532 0.258472 0.251526 0.120 Uiso 1 1 calc R U
C33 C 1.0922(13) 0.2148(9) 0.3195(8) 0.123(9) Uani 1 1 d . .
H6LA H 1.040732 0.210319 0.354912 0.184 Uiso 1 1 calc R U
H6LB H 1.112653 0.255814 0.322089 0.184 Uiso 1 1 calc R U
H6LC H 1.139397 0.175057 0.325469 0.184 Uiso 1 1 calc R U
C34 C 1.0354(12) 0.1052(8) -0.0976(7) 0.069(6) Uani 1 1 d . .
H9GA H 1.021899 0.059265 -0.094695 0.083 Uiso 1 1 calc R U
C35 C 1.1000(11) 0.0986(9) -0.0500(7) 0.091(7) Uani 1 1 d . .
H1GA H 1.124705 0.139686 -0.058448 0.137 Uiso 1 1 calc R U
H1GB H 1.147665 0.059189 -0.057875 0.137 Uiso 1 1 calc R U
H1GC H 1.068938 0.092833 -0.003376 0.137 Uiso 1 1 calc R U
C36 C 1.0888(13) 0.1218(8) -0.1703(6) 0.094(8) Uani 1 1 d . .
H4HA H 1.051169 0.125784 -0.203417 0.141 Uiso 1 1 calc R U
H4HB H 1.140428 0.085359 -0.178898 0.141 Uiso 1 1 calc R U
H4HC H 1.108094 0.164721 -0.173759 0.141 Uiso 1 1 calc R U
C37 C 0.8414(12) 0.1387(9) -0.1111(7) 0.057(6) Uani 1 1 d . .
H1DA H 0.787717 0.175748 -0.107918 0.069 Uiso 1 1 calc R U
C38 C 0.8155(12) 0.0737(9) -0.0747(7) 0.078(7) Uani 1 1 d . .
H7EA H 0.868291 0.037576 -0.074284 0.117 Uiso 1 1 calc R U
H7EB H 0.774752 0.061080 -0.097733 0.117 Uiso 1 1 calc R U
H7EC H 0.786738 0.080002 -0.028402 0.117 Uiso 1 1 calc R U
C39 C 0.8733(11) 0.1263(8) -0.1874(7) 0.089(7) Uani 1 1 d . .
H5HA H 0.891168 0.167127 -0.214278 0.134 Uiso 1 1 calc R U
H5HB H 0.825037 0.116255 -0.204209 0.134 Uiso 1 1 calc R U
H5HC H 0.923539 0.088006 -0.190894 0.134 Uiso 1 1 calc R U
C40 C 0.9316(13) 0.2553(9) -0.1026(7) 0.074(7) Uani 1 1 d . .
H8EA H 0.882503 0.280103 -0.071066 0.088 Uiso 1 1 calc R U
C41 C 1.0173(12) 0.2759(8) -0.0933(7) 0.084(7) Uani 1 1 d . .
H1IA H 1.028222 0.258720 -0.047628 0.126 Uiso 1 1 calc R U
H1IB H 1.009767 0.325369 -0.100671 0.126 Uiso 1 1 calc R U
H1IC H 1.067555 0.256272 -0.125882 0.126 Uiso 1 1 calc R U
C42 C 0.9132(12) 0.2858(8) -0.1741(7) 0.096(7) Uani 1 1 d . .
H4GA H 0.959572 0.263746 -0.207706 0.145 Uiso 1 1 calc R U
H4GB H 0.912500 0.334615 -0.181098 0.145 Uiso 1 1 calc R U
H4GC H 0.855981 0.278458 -0.178611 0.145 Uiso 1 1 calc R U
C43 C 0.5740(12) 0.0649(8) 0.0299(7) 0.095(7) Uani 1 1 d . .
H5IA H 0.551730 0.102658 -0.002534 0.142 Uiso 1 1 calc R U
H5IB H 0.566985 0.022211 0.018291 0.142 Uiso 1 1 calc R U
H5IC H 0.636534 0.063240 0.028757 0.142 Uiso 1 1 calc R U
C44 C 0.5216(13) 0.0751(9) 0.1012(8) 0.070(6) Uani 1 1 d . .
H9AA H 0.551478 0.038623 0.132780 0.084 Uiso 1 1 calc R U
C45 C 0.4283(14) 0.0631(10) 0.1088(8) 0.108(8) Uani 1 1 d . .
H6GA H 0.402825 0.054828 0.156609 0.162 Uiso 1 1 calc R U
H6GB H 0.430152 0.023577 0.087163 0.162 Uiso 1 1 calc R U
H6GC H 0.391894 0.103137 0.087396 0.162 Uiso 1 1 calc R U
C46 C 0.4456(13) 0.2383(9) 0.0193(8) 0.117(8) Uani 1 1 d . .
H1LA H 0.503264 0.249554 -0.000753 0.175 Uiso 1 1 calc R U
H1LB H 0.399031 0.274900 0.004521 0.175 Uiso 1 1 calc R U
H1LC H 0.441912 0.195911 0.005172 0.175 Uiso 1 1 calc R U
C47 C 0.4343(12) 0.2298(10) 0.0961(7) 0.086(7) Uani 1 1 d . .
H2JA H 0.376179 0.216086 0.113734 0.104 Uiso 1 1 calc R U
C48 C 0.4264(13) 0.2970(10) 0.1209(9) 0.128(9) Uani 1 1 d . .
H2LA H 0.417578 0.290278 0.170115 0.192 Uiso 1 1 calc R U
H2LB H 0.376086 0.329571 0.106171 0.192 Uiso 1 1 calc R U
H2LC H 0.480477 0.314395 0.102473 0.192 Uiso 1 1 calc R U
C49 C 0.5260(12) 0.0806(9) 0.2596(7) 0.077(7) Uani 1 1 d . .
H4IA H 0.496213 0.045868 0.253011 0.116 Uiso 1 1 calc R U
H4IB H 0.518373 0.083033 0.307738 0.116 Uiso 1 1 calc R U
H4IC H 0.588926 0.068690 0.240779 0.116 Uiso 1 1 calc R U
C50 C 0.4872(15) 0.1474(11) 0.2250(8) 0.087(7) Uani 1 1 d . .
H9IA H 0.510557 0.181964 0.240982 0.104 Uiso 1 1 calc R U
C51 C 0.3837(13) 0.1645(11) 0.2484(8) 0.118(9) Uani 1 1 d . .
H1KA H 0.358767 0.205768 0.220995 0.177 Uiso 1 1 calc R U
H1KB H 0.369733 0.171578 0.295775 0.177 Uiso 1 1 calc R U
H1KC H 0.358624 0.126722 0.242917 0.177 Uiso 1 1 calc R U
C52 C 0.7010(12) 0.4044(8) -0.0715(8) 0.099(8) Uani 1 1 d . .
H7JA H 0.669975 0.371823 -0.040438 0.149 Uiso 1 1 calc R U
H7JB H 0.726468 0.386192 -0.114058 0.149 Uiso 1 1 calc R U
H7JC H 0.659502 0.447267 -0.079754 0.149 Uiso 1 1 calc R U
C53 C 0.7752(14) 0.4168(10) -0.0404(8) 0.082(7) Uani 1 1 d . .
H7GA H 0.826039 0.377882 -0.047563 0.098 Uiso 1 1 calc R U
C54 C 0.8062(14) 0.4821(10) -0.0793(8) 0.114(9) Uani 1 1 d . .
H8HA H 0.760172 0.521927 -0.068962 0.172 Uiso 1 1 calc R U
H8HB H 0.817504 0.479831 -0.127758 0.172 Uiso 1 1 calc R U
H8HC H 0.860340 0.485715 -0.065804 0.172 Uiso 1 1 calc R U
C55 C 0.6199(14) 0.5478(10) 0.0364(8) 0.113(9) Uani 1 1 d . .
H7IA H 0.667816 0.569111 0.039799 0.169 Uiso 1 1 calc R U
H7IB H 0.563315 0.574664 0.055580 0.169 Uiso 1 1 calc R U
H7IC H 0.620780 0.545430 -0.010996 0.169 Uiso 1 1 calc R U
C56 C 0.5514(13) 0.4441(10) 0.0760(9) 0.118(9) Uani 1 1 d . .
H0LA H 0.546672 0.442517 0.029573 0.177 Uiso 1 1 calc R U
H0LB H 0.497986 0.472751 0.097738 0.177 Uiso 1 1 calc R U
H0LC H 0.558132 0.398155 0.100655 0.177 Uiso 1 1 calc R U
C57 C 0.6325(14) 0.4740(11) 0.0761(10) 0.085(7) Uani 1 1 d . .
H4EA H 0.628006 0.480434 0.123942 0.102 Uiso 1 1 calc R U
C58 C 0.9159(14) 0.4323(10) 0.0613(10) 0.113(8) Uani 1 1 d . .
H4JA H 0.933480 0.392728 0.093669 0.169 Uiso 1 1 calc R U
H4JB H 0.950106 0.466670 0.060760 0.169 Uiso 1 1 calc R U
H4JC H 0.926896 0.418579 0.016416 0.169 Uiso 1 1 calc R U
C59 C 0.8147(13) 0.4627(10) 0.0825(8) 0.079(7) Uani 1 1 d . .
H3DA H 0.805103 0.509905 0.058125 0.095 Uiso 1 1 calc R U
C60 C 0.7940(13) 0.4702(9) 0.1551(8) 0.111(8) Uani 1 1 d . .
H5KA H 0.731599 0.490915 0.167486 0.167 Uiso 1 1 calc R U
H5KB H 0.830426 0.499099 0.164113 0.167 Uiso 1 1 calc R U
H5KC H 0.806337 0.425437 0.181671 0.167 Uiso 1 1 calc R U
C61 C 0.3545(11) 0.1199(9) 0.7869(7) 0.084(7) Uani 1 1 d . .
H5GA H 0.312189 0.090156 0.805071 0.127 Uiso 1 1 calc R U
H5GB H 0.413036 0.096206 0.795523 0.127 Uiso 1 1 calc R U
H5GC H 0.356742 0.131914 0.738300 0.127 Uiso 1 1 calc R U
C62 C 0.3298(13) 0.1101(9) 0.9336(8) 0.093(8) Uani 1 1 d . .
H3HA H 0.309353 0.074690 0.918297 0.140 Uiso 1 1 calc R U
H3HB H 0.301388 0.114718 0.980307 0.140 Uiso 1 1 calc R U
H3HC H 0.393833 0.097729 0.930590 0.140 Uiso 1 1 calc R U
C63 C 0.2353(11) 0.2662(9) 0.9673(7) 0.100(8) Uani 1 1 d . .
H6JA H 0.262971 0.304081 0.968567 0.150 Uiso 1 1 calc R U
H6JB H 0.248456 0.230400 1.004321 0.150 Uiso 1 1 calc R U
H6JC H 0.171421 0.282181 0.971929 0.150 Uiso 1 1 calc R U
C64 C 0.2347(12) 0.3513(10) 0.8364(7) 0.082(7) Uani 1 1 d . .
H4FA H 0.230970 0.368568 0.789295 0.122 Uiso 1 1 calc R U
H4FB H 0.272400 0.374913 0.851819 0.122 Uiso 1 1 calc R U
H4FC H 0.175650 0.358997 0.864018 0.122 Uiso 1 1 calc R U
C65 C 0.3068(13) 0.1749(12) 0.8908(9) 0.063(7) Uani 1 1 d . .
C66 C 0.2704(15) 0.2391(13) 0.9024(9) 0.095(9) Uani 1 1 d . .
C67 C 0.4684(11) 0.2725(10) 0.6749(7) 0.056(6) Uani 1 1 d . .
C68 C 0.4600(12) 0.2211(9) 0.6419(8) 0.069(6) Uani 1 1 d . .
H6EA H 0.476361 0.174269 0.657651 0.083 Uiso 1 1 calc R U
C69 C 0.4258(13) 0.2450(11) 0.5845(9) 0.081(7) Uani 1 1 d . .
H9CA H 0.408639 0.218203 0.558213 0.097 Uiso 1 1 calc R U
C70 C 0.4200(13) 0.3159(12) 0.5707(8) 0.070(7) Uani 1 1 d . .
C71 C 0.4400(12) 0.3331(11) 0.6343(8) 0.054(6) Uani 1 1 d . U
C72 C 0.4438(12) 0.4008(10) 0.6187(7) 0.073(7) Uani 1 1 d . .
H9EA H 0.459104 0.425793 0.647740 0.088 Uiso 1 1 calc R U
C73 C 0.4231(11) 0.4283(9) 0.5568(8) 0.071(6) Uani 1 1 d . .
H6CA H 0.421461 0.474368 0.538049 0.085 Uiso 1 1 calc R U
C74 C 0.4047(12) 0.3788(10) 0.5246(8) 0.065(7) Uani 1 1 d . .
C75 C 0.2307(13) 0.2360(11) 0.6193(9) 0.077(7) Uani 1 1 d . .
C76 C 0.1706(13) 0.4221(11) 0.5532(9) 0.076(7) Uani 1 1 d . .
H4BA H 0.163201 0.462621 0.522484 0.091 Uiso 1 1 calc R U
C77 C 0.1902(11) 0.2320(10) 0.6885(7) 0.065(6) Uani 1 1 d . .
H9BA H 0.189584 0.190993 0.718464 0.078 Uiso 1 1 calc R U
C78 C 0.1518(13) 0.2962(11) 0.7062(8) 0.080(7) Uani 1 1 d . .
H2DA H 0.123504 0.305814 0.750124 0.096 Uiso 1 1 calc R U
C79 C 0.1615(13) 0.3451(13) 0.6483(8) 0.081(8) Uani 1 1 d . .
C80 C 0.1306(12) 0.4142(10) 0.6255(9) 0.052(6) Uani 1 1 d . .
C81 C 0.2142(13) 0.3073(11) 0.5952(9) 0.062(6) Uani 1 1 d . .
C82 C 0.2205(13) 0.3598(11) 0.5387(9) 0.073(7) Uani 1 1 d . .
H5BA H 0.255389 0.352425 0.495838 0.088 Uiso 1 1 calc R U
C83 C 0.2869(15) 0.0772(10) 0.6078(8) 0.083(7) Uani 1 1 d . .
H0JA H 0.278299 0.044147 0.580575 0.099 Uiso 1 1 calc R U
C84 C 0.0378(14) 0.5055(10) 0.7395(7) 0.085(7) Uani 1 1 d . .
H1JA H 0.096357 0.518214 0.733877 0.102 Uiso 1 1 calc R U
C85 C 0.0321(12) 0.4489(9) 0.7961(7) 0.085(7) Uani 1 1 d . .
H2KA H -0.028950 0.442827 0.809662 0.127 Uiso 1 1 calc R U
H2KB H 0.051767 0.459831 0.834235 0.127 Uiso 1 1 calc R U
H2KC H 0.069939 0.407025 0.781449 0.127 Uiso 1 1 calc R U
C86 C 0.2749(12) 0.1765(8) 0.4792(7) 0.080(6) Uiso 1 1 d . .
H1 H 0.330513 0.193719 0.473758 0.097 Uiso 1 1 calc R U
C87 C -0.0568(13) 0.4219(10) 0.6726(8) 0.084(7) Uani 1 1 d . .
H8FA H -0.034304 0.378134 0.699760 0.101 Uiso 1 1 calc R U
C88 C 0.2993(14) 0.1097(9) 0.4482(9) 0.127(8) Uiso 1 1 d . .
H2A H 0.336758 0.075214 0.474843 0.190 Uiso 1 1 calc R U
H2B H 0.331204 0.117344 0.401951 0.190 Uiso 1 1 calc R U
H2C H 0.245451 0.094035 0.448008 0.190 Uiso 1 1 calc R U
C89 C -0.0652(12) 0.4034(9) 0.6034(8) 0.114(8) Uani 1 1 d . .
H4LA H -0.094724 0.443727 0.577400 0.170 Uiso 1 1 calc R U
H4LB H -0.099788 0.367791 0.611602 0.170 Uiso 1 1 calc R U
H4LC H -0.006343 0.387073 0.578240 0.170 Uiso 1 1 calc R U
C90 C 0.0869(14) 0.1025(10) 0.5556(8) 0.133(10) Uani 1 1 d . .
H7LA H 0.095069 0.118527 0.507270 0.200 Uiso 1 1 calc R U
H7LB H 0.026250 0.096144 0.571945 0.200 Uiso 1 1 calc R U
H7LC H 0.127856 0.059294 0.563819 0.200 Uiso 1 1 calc R U
C91 C 0.0442(15) 0.2221(11) 0.5836(9) 0.119(9) Uani 1 1 d . .
H7KA H 0.048276 0.250207 0.616372 0.178 Uiso 1 1 calc R U
H7KB H -0.016358 0.215261 0.590240 0.178 Uiso 1 1 calc R U
H7KC H 0.060570 0.244965 0.537985 0.178 Uiso 1 1 calc R U
C92 C -0.0838(12) 0.5879(9) 0.5937(8) 0.095(7) Uani 1 1 d . .
H0FA H -0.123105 0.560027 0.587074 0.142 Uiso 1 1 calc R U
H0FB H -0.083584 0.626837 0.558350 0.142 Uiso 1 1 calc R U
H0FC H -0.104475 0.603914 0.637731 0.142 Uiso 1 1 calc R U
C93 C 0.6704(12) 0.2804(9) 0.6146(7) 0.102(8) Uani 1 1 d . .
H3KA H 0.705463 0.234129 0.615159 0.153 Uiso 1 1 calc R U
H3KB H 0.705835 0.312258 0.587338 0.153 Uiso 1 1 calc R U
H3KC H 0.617975 0.283507 0.595384 0.153 Uiso 1 1 calc R U
C94 C 0.6422(13) 0.2980(11) 0.6865(8) 0.096(8) Uani 1 1 d . .
H3JA H 0.623066 0.348452 0.682726 0.115 Uiso 1 1 calc R U
C95 C 0.6372(13) 0.1282(9) 0.7190(9) 0.112(8) Uani 1 1 d . .
H5LA H 0.621930 0.139669 0.674006 0.167 Uiso 1 1 calc R U
H5LB H 0.637504 0.080002 0.734664 0.167 Uiso 1 1 calc R U
H5LC H 0.695707 0.137250 0.717127 0.167 Uiso 1 1 calc R U
C96 C 0.7257(12) 0.2801(9) 0.7163(8) 0.108(8) Uani 1 1 d . .
H9JA H 0.712488 0.293850 0.761351 0.162 Uiso 1 1 calc R U
H9JB H 0.770132 0.303794 0.687516 0.162 Uiso 1 1 calc R U
H9JC H 0.748316 0.231017 0.719376 0.162 Uiso 1 1 calc R U
C97 C 0.5694(14) 0.1710(9) 0.7673(8) 0.085(7) Uani 1 1 d . .
H7HA H 0.512827 0.155547 0.771408 0.102 Uiso 1 1 calc R U
C98 C 0.5957(14) 0.1507(9) 0.8376(8) 0.126(9) Uani 1 1 d . .
H9LA H 0.653946 0.160565 0.835439 0.188 Uiso 1 1 calc R U
H9LB H 0.597585 0.102179 0.851780 0.188 Uiso 1 1 calc R U
H9LC H 0.552264 0.176703 0.870093 0.188 Uiso 1 1 calc R U
C99 C 0.4949(13) 0.3125(11) 0.8082(8) 0.105(9) Uani 1 1 d . .
H5EA H 0.451669 0.287238 0.838983 0.125 Uiso 1 1 calc R U
C100 C 0.5646(13) 0.3182(10) 0.8497(8) 0.130(9) Uani 1 1 d . .
H9KA H 0.595679 0.272713 0.865097 0.195 Uiso 1 1 calc R U
H9KB H 0.534518 0.341448 0.888723 0.195 Uiso 1 1 calc R U
H9KC H 0.606999 0.344089 0.821334 0.195 Uiso 1 1 calc R U
C101 C 0.4456(12) 0.3826(9) 0.7879(8) 0.096(8) Uani 1 1 d . .
H2IA H 0.486944 0.409815 0.760218 0.143 Uiso 1 1 calc R U
H2IB H 0.416066 0.403830 0.828235 0.143 Uiso 1 1 calc R U
H2IC H 0.401532 0.379991 0.762059 0.143 Uiso 1 1 calc R U
C102 C 0.5806(12) 0.3961(8) 0.3271(7) 0.094(7) Uani 1 1 d . .
H9DA H 0.596404 0.346998 0.325882 0.141 Uiso 1 1 calc R U
H9DB H 0.633972 0.415211 0.313697 0.141 Uiso 1 1 calc R U
H9DC H 0.539939 0.416979 0.296041 0.141 Uiso 1 1 calc R U
C103 C 0.4949(13) 0.2502(9) 0.4090(8) 0.100(8) Uani 1 1 d . .
H6KA H 0.540534 0.256647 0.369267 0.150 Uiso 1 1 calc R U
H6KB H 0.479826 0.205771 0.412105 0.150 Uiso 1 1 calc R U
H6KC H 0.516987 0.252484 0.449417 0.150 Uiso 1 1 calc R U
C104 C 0.6050(11) 0.3746(8) 0.4443(7) 0.082(7) Uani 1 1 d . .
H8IA H 0.578899 0.378735 0.491519 0.123 Uiso 1 1 calc R U
H8IB H 0.656436 0.395999 0.431318 0.123 Uiso 1 1 calc R U
H8IC H 0.623162 0.326498 0.438403 0.123 Uiso 1 1 calc R U
C105 C 0.5357(12) 0.4103(9) 0.3993(6) 0.066(6) Uani 1 1 d . .
H4CA H 0.527236 0.460180 0.399864 0.079 Uiso 1 1 calc R U
C106 C 0.4130(12) 0.3058(9) 0.4032(8) 0.072(6) Uani 1 1 d . .
H3CA H 0.362422 0.290036 0.435324 0.086 Uiso 1 1 calc R U
C107 C 0.3911(12) 0.3163(9) 0.3315(8) 0.107(8) Uani 1 1 d . .
H0MA H 0.337501 0.351155 0.329063 0.160 Uiso 1 1 calc R U
H0MB H 0.381939 0.273575 0.321537 0.160 Uiso 1 1 calc R U
H0MC H 0.440212 0.330729 0.298555 0.160 Uiso 1 1 calc R U
C108 C 0.3747(12) 0.4871(9) 0.3204(7) 0.097(7) Uani 1 1 d . .
H3LA H 0.432499 0.498828 0.314932 0.146 Uiso 1 1 calc R U
H3LB H 0.332125 0.527357 0.306398 0.146 Uiso 1 1 calc R U
H3LC H 0.379023 0.451681 0.292610 0.146 Uiso 1 1 calc R U
C109 C 0.3436(12) 0.4606(9) 0.3952(6) 0.068(6) Uani 1 1 d . .
H2FA H 0.288415 0.443796 0.397842 0.081 Uiso 1 1 calc R U
C110 C 0.3187(11) 0.5205(8) 0.4352(7) 0.080(7) Uani 1 1 d . .
H3IA H 0.305502 0.504075 0.483320 0.120 Uiso 1 1 calc R U
H3IB H 0.266711 0.551820 0.421625 0.120 Uiso 1 1 calc R U
H3IC H 0.367961 0.544194 0.426449 0.120 Uiso 1 1 calc R U
C111 C 0.2512(15) 0.0537(9) 0.6794(8) 0.135(10) Uani 1 1 d . .
H8LA H 0.251642 0.087487 0.707638 0.202 Uiso 1 1 calc R U
H8LB H 0.287934 0.010361 0.694215 0.202 Uiso 1 1 calc R U
H8LC H 0.190703 0.047830 0.683145 0.202 Uiso 1 1 calc R U
C112 C 0.3908(15) 0.0747(10) 0.5948(9) 0.125(9) Uani 1 1 d . .
H8JA H 0.414391 0.075993 0.546504 0.188 Uiso 1 1 calc R U
H8JB H 0.419818 0.032795 0.618950 0.188 Uiso 1 1 calc R U
H8JC H 0.401647 0.113847 0.610822 0.188 Uiso 1 1 calc R U
C113 C -0.0344(13) 0.5671(9) 0.7600(7) 0.094(8) Uani 1 1 d . .
H2HA H -0.025947 0.607092 0.727154 0.141 Uiso 1 1 calc R U
H2HB H -0.030427 0.575690 0.804566 0.141 Uiso 1 1 calc R U
H2HC H -0.092508 0.557511 0.761295 0.141 Uiso 1 1 calc R U
C114 C 0.2123(12) 0.2302(8) 0.4411(7) 0.086(6) Uiso 1 1 d . .
H3A H 0.155613 0.216321 0.447799 0.129 Uiso 1 1 calc R U
H3B H 0.237793 0.235108 0.393077 0.129 Uiso 1 1 calc R U
H3C H 0.203398 0.273675 0.458030 0.129 Uiso 1 1 calc R U
C115 C 0.1052(14) 0.1552(10) 0.5929(10) 0.095(8) Uani 1 1 d . .
H8GA H 0.092260 0.137764 0.641834 0.114 Uiso 1 1 calc R U
C116 C 0.0098(14) 0.5453(10) 0.5907(9) 0.080(7) Uani 1 1 d . .
H0EA H 0.021498 0.523251 0.549070 0.096 Uiso 1 1 calc R U
C117 C 0.0752(13) 0.5924(8) 0.5768(7) 0.079(7) Uani 1 1 d . .
H6DA H 0.064963 0.618226 0.614665 0.119 Uiso 1 1 calc R U
H6DB H 0.067194 0.623820 0.535681 0.119 Uiso 1 1 calc R U
H6DC H 0.135353 0.565509 0.571217 0.119 Uiso 1 1 calc R U
C118 C -0.1455(12) 0.4503(9) 0.7107(8) 0.083(7) Uani 1 1 d . .
H1HA H -0.138300 0.467814 0.750177 0.124 Uiso 1 1 calc R U
H1HB H -0.179959 0.414593 0.725173 0.124 Uiso 1 1 calc R U
H1HC H -0.176206 0.487232 0.681619 0.124 Uiso 1 1 calc R U
Cl1 Cl 0.7344(3) 0.0431(2) 0.1421(2) 0.0870(18) Uani 1 1 d . .
Cl2 Cl 0.2588(3) 0.5010(2) 0.6595(2) 0.0866(18) Uani 1 1 d . .
N1 N 0.7433(12) 0.1795(9) 0.3248(7) 0.066(6) Uani 1 1 d . .
N2 N 0.8069(11) 0.2641(9) 0.3129(7) 0.075(6) Uani 1 1 d . .
N3 N 0.3274(10) 0.1808(9) 0.8189(7) 0.068(5) Uani 1 1 d . .
N4 N 0.2717(9) 0.2799(9) 0.8424(8) 0.062(5) Uani 1 1 d . .
Si1 Si 1.0283(4) 0.1469(3) 0.2331(2) 0.073(2) Uani 1 1 d . .
Si2 Si 0.5192(4) 0.1590(3) 0.1309(2) 0.074(2) Uani 1 1 d . .
Si3 Si 0.9285(4) 0.1645(3) -0.0767(2) 0.0707(19) Uani 1 1 d . .
Si4 Si 0.7407(4) 0.4189(3) 0.0544(2) 0.077(2) Uani 1 1 d . .
Si5 Si 0.4253(4) 0.3873(3) 0.4287(2) 0.0693(19) Uani 1 1 d . .
Si6 Si 0.0319(4) 0.4751(3) 0.6579(2) 0.077(2) Uani 1 1 d . .
Si7 Si 0.5468(4) 0.2624(3) 0.7358(2) 0.078(2) Uani 1 1 d . .
Si8 Si 0.2289(5) 0.1628(3) 0.5732(2) 0.086(2) Uani 1 1 d . .
Ti1 Ti 0.8011(2) 0.23781(17) 0.16176(14) 0.0705(13) Uani 1 1 d . .
Ti2 Ti 0.7770(2) 0.14971(17) 0.09629(14) 0.0698(12) Uani 1 1 d . .
Ti3 Ti 0.3157(2) 0.27722(18) 0.67354(14) 0.0759(13) Uani 1 1 d . .
Ti4 Ti 0.2914(2) 0.39718(18) 0.61025(14) 0.0753(13) Uani 1 1 d . .

loop_
_atom_site_aniso_label
_atom_site_aniso_U_11
_atom_site_aniso_U_22
_atom_site_aniso_U_33
_atom_site_aniso_U_23
_atom_site_aniso_U_13
_atom_site_aniso_U_12
C1 0.09(2) 0.064(17) 0.094(15) -0.029(14) -0.052(18) -0.005(15)
C2 0.044(16) 0.088(18) 0.076(14) -0.031(14) -0.002(13) -0.030(14)
C3 0.088(19) 0.15(2) 0.119(17) -0.067(16) 0.006(16) -0.062(17)
C4 0.12(2) 0.17(2) 0.050(12) -0.023(14) 0.008(15) -0.056(19)
C5 0.076(16) 0.17(2) 0.038(9) -0.057(12) 0.017(11) -0.040(15)
C6 0.09(2) 0.11(2) 0.037(13) -0.024(16) -0.004(16) -0.005(18)
C7 0.034(16) 0.12(2) 0.045(14) -0.016(15) 0.017(12) -0.050(15)
C8 0.076(19) 0.10(2) 0.067(13) -0.036(14) 0.006(13) -0.031(17)
C9 0.082(19) 0.101(17) 0.042(11) -0.022(11) -0.010(13) -0.048(14)
C10 0.074(19) 0.074(16) 0.043(10) -0.028(12) 0.011(13) -0.023(14)
C11 0.043(16) 0.112(19) 0.044(11) -0.027(12) 0.001(12) -0.025(14)
C12 0.065(18) 0.11(2) 0.049(12) -0.034(13) 0.004(13) -0.054(15)
C13 0.096(19) 0.087(17) 0.058(12) -0.057(12) -0.007(13) -0.027(14)
C14 0.023(16) 0.089(17) 0.051(11) -0.011(13) 0.010(12) -0.021(13)
C15 0.067(19) 0.106(19) 0.065(13) -0.046(14) 0.008(14) -0.035(15)
C16 0.057(18) 0.085(18) 0.068(14) -0.037(13) -0.017(14) 0.004(14)
C17 0.067(16) 0.10(2) 0.046(11) -0.027(13) -0.020(12) -0.024(14)
C18 0.023(13) 0.048(14) 0.080(13) -0.033(12) -0.007(11) -0.015(10)
C19 0.071(18) 0.060(15) 0.073(12) -0.019(11) -0.026(13) -0.012(13)
C20 0.049(15) 0.096(18) 0.048(11) -0.029(11) 0.003(11) -0.004(14)
C21 0.13(2) 0.044(14) 0.054(12) -0.009(11) -0.001(13) -0.030(14)
C22 0.096(19) 0.070(16) 0.048(11) -0.015(11) -0.014(13) -0.038(15)
C23 0.064(16) 0.080(17) 0.050(11) -0.029(11) -0.001(12) -0.023(14)
C24 0.081(17) 0.058(15) 0.042(10) -0.003(10) -0.027(11) 0.006(12)
C25 0.085(18) 0.122(18) 0.078(13) -0.020(12) -0.017(14) -0.018(15)
C26 0.040(16) 0.126(19) 0.071(12) -0.017(13) -0.008(13) -0.028(14)
C27 0.071(18) 0.123(18) 0.075(12) -0.045(12) -0.004(14) -0.024(15)
C28 0.12(2) 0.16(2) 0.069(12) 0.004(13) -0.040(15) -0.050(18)
C29 0.046(16) 0.111(19) 0.071(13) -0.008(12) -0.012(13) -0.015(14)
C30 0.09(2) 0.107(19) 0.112(16) -0.023(14) -0.022(16) -0.034(16)
C31 0.09(2) 0.11(2) 0.146(19) -0.039(16) -0.050(19) -0.033(17)
C32 0.07(2) 0.16(2) 0.084(14) -0.017(15) -0.019(15) -0.035(18)
C33 0.14(2) 0.16(2) 0.098(15) -0.045(14) -0.059(16) -0.034(18)
C34 0.077(17) 0.080(15) 0.050(10) -0.023(10) 0.003(12) -0.017(13)
C35 0.089(18) 0.135(19) 0.064(11) -0.054(12) -0.001(13) -0.030(15)
C36 0.14(2) 0.098(17) 0.040(10) -0.001(10) 0.020(13) -0.048(16)
C37 0.057(16) 0.062(15) 0.050(10) -0.001(10) -0.013(12) -0.009(13)
C38 0.106(19) 0.095(17) 0.039(10) -0.029(11) -0.023(12) -0.008(15)
C39 0.058(16) 0.152(19) 0.063(11) -0.039(12) -0.011(12) -0.010(14)
C40 0.094(19) 0.084(17) 0.046(10) -0.024(11) -0.021(12) -0.006(14)
C41 0.101(19) 0.088(16) 0.071(12) -0.029(11) -0.017(14) -0.020(15)
C42 0.12(2) 0.114(18) 0.072(12) -0.010(12) -0.023(14) -0.048(16)
C43 0.11(2) 0.118(18) 0.069(12) -0.042(12) -0.018(13) -0.017(15)
C44 0.069(18) 0.107(17) 0.045(10) -0.025(11) 0.002(13) -0.039(14)
C45 0.13(2) 0.14(2) 0.082(13) -0.043(13) -0.016(17) -0.073(19)
C46 0.09(2) 0.14(2) 0.111(16) -0.011(15) -0.009(16) -0.017(17)
C47 0.061(17) 0.15(2) 0.042(10) -0.020(12) 0.011(11) -0.024(16)
C48 0.09(2) 0.16(2) 0.145(19) -0.079(18) -0.015(17) -0.023(18)
C49 0.079(18) 0.100(18) 0.052(11) -0.011(11) -0.016(12) -0.009(15)
C50 0.09(2) 0.11(2) 0.067(13) -0.034(13) -0.011(15) -0.026(17)
C51 0.09(2) 0.21(3) 0.079(13) -0.084(15) 0.026(15) -0.07(2)
C52 0.12(2) 0.111(18) 0.083(13) -0.048(12) -0.026(15) -0.015(15)
C53 0.10(2) 0.100(19) 0.054(11) -0.028(12) -0.027(14) -0.006(16)
C54 0.14(3) 0.13(2) 0.059(12) -0.020(13) -0.016(16) 0.00(2)
C55 0.15(2) 0.13(2) 0.054(11) -0.033(13) -0.021(14) -0.020(19)
C56 0.08(2) 0.17(2) 0.101(16) -0.026(15) -0.018(16) -0.017(18)
C57 0.08(2) 0.11(2) 0.076(13) -0.029(13) -0.033(15) -0.015(17)
C58 0.11(2) 0.12(2) 0.146(19) -0.045(15) -0.056(19) -0.040(18)
C59 0.067(18) 0.118(19) 0.064(12) -0.033(12) 0.002(13) -0.040(15)
C60 0.13(2) 0.14(2) 0.097(15) -0.022(14) -0.047(17) -0.050(17)
C61 0.073(17) 0.13(2) 0.065(12) -0.013(13) -0.007(13) -0.061(15)
C62 0.11(2) 0.096(19) 0.066(12) 0.021(12) -0.032(14) -0.020(16)
C63 0.069(17) 0.21(2) 0.045(10) -0.022(13) 0.011(12) -0.084(17)
C64 0.063(17) 0.12(2) 0.046(10) -0.015(13) -0.006(11) 0.004(16)
C65 0.054(16) 0.10(2) 0.048(12) -0.024(14) -0.002(12) -0.032(15)
C66 0.13(2) 0.12(2) 0.050(14) -0.012(15) -0.034(14) -0.020(18)
C67 0.052(15) 0.079(16) 0.039(10) -0.018(11) 0.015(11) -0.028(12)
C68 0.088(18) 0.077(16) 0.039(10) 0.000(11) -0.006(12) -0.022(13)
C69 0.11(2) 0.078(18) 0.075(14) -0.019(13) -0.027(14) -0.050(16)
C70 0.10(2) 0.060(17) 0.059(12) -0.027(13) -0.010(13) -0.022(15)
C71 0.067(10) 0.049(10) 0.049(8) -0.003(8) -0.010(8) -0.021(8)
C72 0.11(2) 0.098(19) 0.029(10) -0.004(11) -0.022(12) -0.051(15)
C73 0.073(17) 0.089(16) 0.065(12) -0.021(12) -0.010(12) -0.038(13)
C74 0.062(17) 0.069(17) 0.063(11) -0.004(12) -0.018(13) -0.009(13)
C75 0.058(17) 0.11(2) 0.074(13) -0.045(14) -0.017(13) -0.010(15)
C76 0.08(2) 0.077(18) 0.072(14) -0.002(13) -0.010(14) -0.021(15)
C77 0.063(17) 0.089(17) 0.038(10) -0.012(11) -0.007(11) -0.009(13)
C78 0.098(19) 0.115(19) 0.043(12) -0.039(14) -0.017(13) -0.028(16)
C79 0.085(19) 0.13(2) 0.029(11) -0.037(14) -0.011(12) -0.001(17)
C80 0.037(15) 0.065(16) 0.065(13) -0.013(12) -0.020(12) -0.022(13)
C81 0.075(19) 0.046(15) 0.066(13) -0.003(13) -0.018(14) -0.016(14)
C82 0.09(2) 0.074(17) 0.072(13) 0.015(15) -0.070(14) -0.017(16)
C83 0.11(2) 0.108(19) 0.030(9) -0.022(11) 0.029(14) -0.045(18)
C84 0.09(2) 0.12(2) 0.045(11) -0.023(13) 0.006(13) -0.033(17)
C85 0.083(18) 0.13(2) 0.040(10) -0.023(12) 0.008(12) -0.028(15)
C87 0.084(19) 0.112(18) 0.067(12) -0.043(12) -0.028(14) -0.007(15)
C89 0.11(2) 0.14(2) 0.113(15) -0.075(14) -0.036(16) -0.016(16)
C90 0.19(3) 0.18(2) 0.076(13) -0.038(14) -0.022(16) -0.11(2)
C91 0.11(2) 0.16(3) 0.109(16) -0.038(17) -0.022(17) -0.07(2)
C92 0.076(18) 0.13(2) 0.085(14) -0.034(13) -0.028(14) -0.017(16)
C93 0.087(19) 0.15(2) 0.062(11) -0.036(12) 0.038(13) -0.041(16)
C94 0.078(19) 0.16(2) 0.061(12) -0.020(13) -0.018(15) -0.048(18)
C95 0.09(2) 0.116(19) 0.129(17) -0.012(15) -0.068(17) 0.015(16)
C96 0.10(2) 0.16(2) 0.081(14) -0.033(13) -0.011(15) -0.043(17)
C97 0.11(2) 0.070(17) 0.077(12) -0.028(12) -0.030(14) 0.009(14)
C98 0.14(2) 0.15(2) 0.095(15) 0.017(14) -0.035(17) -0.059(19)
C99 0.10(2) 0.15(2) 0.074(13) -0.051(15) -0.058(14) 0.017(17)
C100 0.15(2) 0.18(2) 0.077(13) -0.067(14) -0.027(16) -0.030(19)
C101 0.087(19) 0.14(2) 0.081(13) -0.051(14) -0.016(14) -0.027(17)
C102 0.103(19) 0.121(18) 0.066(12) -0.026(12) -0.019(13) -0.025(15)
C103 0.11(2) 0.13(2) 0.072(12) -0.046(13) -0.017(15) -0.032(17)
C104 0.078(18) 0.116(18) 0.057(11) -0.023(11) 0.003(13) -0.036(15)
C105 0.074(18) 0.101(17) 0.026(9) -0.003(10) 0.022(11) -0.058(15)
C106 0.048(16) 0.120(19) 0.055(11) -0.011(12) -0.009(12) -0.035(14)
C107 0.12(2) 0.117(19) 0.088(13) -0.036(13) -0.019(15) -0.024(16)
C108 0.10(2) 0.124(19) 0.069(12) -0.002(12) -0.024(14) -0.033(16)
C109 0.071(17) 0.108(17) 0.029(9) -0.015(10) 0.006(11) -0.034(14)
C110 0.070(17) 0.098(16) 0.068(11) -0.010(12) -0.018(12) -0.008(13)
C111 0.20(3) 0.15(2) 0.086(15) -0.046(14) -0.044(18) -0.05(2)
C112 0.14(3) 0.14(2) 0.110(17) -0.078(16) -0.014(19) -0.02(2)
C113 0.12(2) 0.111(18) 0.052(11) -0.035(12) -0.014(13) -0.011(16)
C115 0.09(2) 0.099(19) 0.117(16) -0.042(16) -0.045(16) -0.008(16)
C116 0.068(18) 0.12(2) 0.078(14) -0.029(14) -0.027(15) -0.045(16)
C117 0.12(2) 0.089(17) 0.043(10) -0.014(11) -0.013(13) -0.040(15)
C118 0.11(2) 0.095(17) 0.065(12) -0.013(11) -0.024(14) -0.047(15)
Cl1 0.085(4) 0.117(5) 0.069(3) -0.035(3) -0.011(3) -0.024(4)
Cl2 0.083(4) 0.111(4) 0.075(3) -0.042(3) -0.004(3) -0.025(4)
N1 0.077(16) 0.078(15) 0.040(9) -0.006(9) 0.028(11) -0.048(13)
N2 0.081(16) 0.096(16) 0.055(11) -0.030(12) -0.029(11) -0.004(13)
N3 0.065(14) 0.082(15) 0.065(11) -0.034(11) -0.007(10) -0.017(12)
N4 0.040(12) 0.090(15) 0.062(10) -0.022(12) -0.017(10) -0.010(11)
Si1 0.064(5) 0.106(5) 0.056(3) -0.029(3) -0.013(4) -0.017(4)
Si2 0.077(5) 0.097(5) 0.060(3) -0.029(3) -0.011(4) -0.028(4)
Si3 0.085(5) 0.081(5) 0.052(3) -0.023(3) -0.011(3) -0.020(4)
Si4 0.085(5) 0.095(5) 0.060(3) -0.028(4) -0.011(4) -0.025(4)
Si5 0.077(5) 0.091(5) 0.045(3) -0.017(3) -0.001(4) -0.031(4)
Si6 0.072(5) 0.110(5) 0.058(3) -0.029(3) -0.016(4) -0.016(4)
Si7 0.075(5) 0.114(6) 0.054(3) -0.017(3) -0.019(4) -0.026(4)
Si8 0.122(7) 0.093(5) 0.057(3) -0.018(3) -0.025(4) -0.034(5)
Ti1 0.067(3) 0.102(3) 0.0501(18) -0.033(2) -0.008(2) -0.016(3)
Ti2 0.064(3) 0.095(3) 0.0556(19) -0.027(2) -0.010(2) -0.015(2)
Ti3 0.079(3) 0.110(3) 0.0473(18) -0.022(2) -0.010(2) -0.028(3)
Ti4 0.078(3) 0.108(3) 0.0502(19) -0.031(2) -0.007(2) -0.027(3)

loop_
_atom_type_symbol
_atom_type_description
_atom_type_scat_dispersion_real
_atom_type_scat_dispersion_imag
_atom_type_scat_source
C C 0.0181 0.0091 'International Tables Vol C Tables 4.2.6.8 and 6.1.1.4'
H H 0.0000 0.0000 'International Tables Vol C Tables 4.2.6.8 and 6.1.1.4'
Cl Cl 0.3639 0.7018 'International Tables Vol C Tables 4.2.6.8 and 6.1.1.4'
N N 0.0311 0.0180 'International Tables Vol C Tables 4.2.6.8 and 6.1.1.4'
Si Si 0.2541 0.3302 'International Tables Vol C Tables 4.2.6.8 and 6.1.1.4'
Ti Ti 0.2191 1.8069 'International Tables Vol C Tables 4.2.6.8 and 6.1.1.4'

loop_
_geom_angle_atom_site_label_1
_geom_angle_atom_site_label_2
_geom_angle_atom_site_label_3
_geom_angle
N1 C1 N2 105.0(16)
N1 C1 Ti1 132.0(13)
N2 C1 Ti1 122.4(17)
N4 C2 N3 100.7(15)
N4 C2 Ti3 134.0(16)
N3 C2 Ti3 125.3(13)
N1 C3 H7FA 109.5
N1 C3 H7FB 109.5
H7FA C3 H7FB 109.5
N1 C3 H7FC 109.5
H7FA C3 H7FC 109.5
H7FB C3 H7FC 109.5
C6 C4 H3GA 109.5
C6 C4 H3GB 109.5
H3GA C4 H3GB 109.5
C6 C4 H3GC 109.5
H3GA C4 H3GC 109.5
H3GB C4 H3GC 109.5
C7 C5 H8CA 109.5
C7 C5 H8CB 109.5
H8CA C5 H8CB 109.5
C7 C5 H8CC 109.5
H8CA C5 H8CC 109.5
H8CB C5 H8CC 109.5
C7 C6 N1 107(2)
C7 C6 C4 131(2)
N1 C6 C4 122(2)
C6 C7 N2 107.7(19)
C6 C7 C5 130(2)
N2 C7 C5 123(2)
N2 C8 H1FA 109.5
N2 C8 H1FB 109.5
H1FA C8 H1FB 109.5
N2 C8 H1FC 109.5
H1FA C8 H1FC 109.5
H1FB C8 H1FC 109.5
C16 C9 C10 100.2(17)
C16 C9 Si2 121.7(14)
C10 C9 Si2 128.8(14)
C16 C9 Ti2 71.6(11)
C10 C9 Ti2 77.3(10)
Si2 C9 Ti2 139.9(10)
C14 C10 C9 113.7(14)
C14 C10 C11 103.9(17)
C9 C10 C11 142(2)
C14 C10 Ti2 76.5(11)
C9 C10 Ti2 68.2(9)
C11 C10 Ti2 122.3(11)
C14 C10 Ti1 65.3(10)
C9 C10 Ti1 127.6(12)
C11 C10 Ti1 67.6(10)
Ti2 C10 Ti1 60.6(4)
C12 C11 C10 105.6(16)
C12 C11 Ti1 66.7(11)
C10 C11 Ti1 78.6(11)
C12 C11 H8AA 127.2
C10 C11 H8AA 127.2
Ti1 C11 H8AA 119.4
C13 C12 C11 114.5(16)
C13 C12 Ti1 73.9(11)
C11 C12 Ti1 78.5(11)
C13 C12 H1BA 122.7
C11 C12 H1BA 122.7
Ti1 C12 H1BA 116.2
C12 C13 C14 102.7(18)
C12 C13 Si4 118.7(14)
C14 C13 Si4 129.0(13)
C12 C13 Ti1 71.8(11)
C14 C13 Ti1 74.1(10)
Si4 C13 Ti1 144.3(10)
C15 C14 C10 103.6(16)
C15 C14 C13 143(2)
C10 C14 C13 112.8(15)
C15 C14 Ti1 123.3(12)
C10 C14 Ti1 81.9(11)
C13 C14 Ti1 69.7(9)
C15 C14 Ti2 66.6(10)
C10 C14 Ti2 70.8(11)
C13 C14 Ti2 131.0(11)
Ti1 C14 Ti2 62.4(4)
C16 C15 C14 109(2)
C16 C15 Ti2 71.6(12)
C14 C15 Ti2 80.3(10)
C16 C15 H2BA 125.7
C14 C15 H2BA 125.7
Ti2 C15 H2BA 114.6
C15 C16 C9 113.3(18)
C15 C16 Ti2 74.7(11)
C9 C16 Ti2 73.3(10)
C15 C16 H2CA 123.4
C9 C16 H2CA 123.4
Ti2 C16 H2CA 120.1
C21 C17 C18 109.1(14)
C21 C17 C22 144(2)
C18 C17 C22 107.1(17)
C21 C17 Ti1 123.2(13)
C18 C17 Ti1 72.2(10)
C22 C17 Ti1 68.8(10)
C21 C17 Ti2 69.1(10)
C18 C17 Ti2 65.6(10)
C22 C17 Ti2 128.4(12)
Ti1 C17 Ti2 60.3(4)
C17 C18 C24 110.5(15)
C17 C18 C19 108.6(15)
C24 C18 C19 140.6(18)
C17 C18 Ti2 82.0(12)
C24 C18 Ti2 124.5(11)
C19 C18 Ti2 66.4(9)
C17 C18 Ti1 75.0(11)
C24 C18 Ti1 68.0(9)
C19 C18 Ti1 128.8(11)
Ti2 C18 Ti1 63.7(4)
C20 C19 C18 100.8(14)
C20 C19 Si3 120.1(12)
C18 C19 Si3 130.0(15)
C20 C19 Ti2 76.1(11)
C18 C19 Ti2 76.0(9)
Si3 C19 Ti2 137.5(9)
C21 C20 C19 113.5(15)
C21 C20 Ti2 77.8(10)
C19 C20 Ti2 68.2(11)
C21 C20 H0CA 123.2
C19 C20 H0CA 123.2
Ti2 C20 H0CA 122.1
C17 C21 C20 106.6(16)
C17 C21 Ti2 79.5(11)
C20 C21 Ti2 69.0(10)
C17 C21 H6BA 126.7
C20 C21 H6BA 126.7
Ti2 C21 H6BA 116.9
C23 C22 C17 103.6(14)
C23 C22 Si1 124.5(15)
C17 C22 Si1 122.7(14)
C23 C22 Ti1 70.3(12)
C17 C22 Ti1 75.9(10)
Si1 C22 Ti1 144.6(9)
C22 C23 C24 113.7(16)
C22 C23 Ti1 75.6(13)
C24 C23 Ti1 72.6(10)
C22 C23 H8BA 123.1
C24 C23 H8BA 123.1
Ti1 C23 H8BA 120.0
C23 C24 C18 104.6(15)
C23 C24 Ti1 72.5(10)
C18 C24 Ti1 77.8(10)
C23 C24 H4DA 127.7
C18 C24 H4DA 127.7
Ti1 C24 H4DA 114.8
C26 C25 H6IA 109.5
C26 C25 H6IB 109.5
H6IA C25 H6IB 109.5
C26 C25 H6IC 109.5
H6IA C25 H6IC 109.5
H6IB C25 H6IC 109.5
C25 C26 C27 109.9(14)
C25 C26 Si1 114.3(11)
C27 C26 Si1 114.2(12)
C25 C26 H0KA 105.9
C27 C26 H0KA 105.9
Si1 C26 H0KA 105.9
C26 C27 H5FA 109.5
C26 C27 H5FB 109.5
H5FA C27 H5FB 109.5
C26 C27 H5FC 109.5
H5FA C27 H5FC 109.5
H5FB C27 H5FC 109.5
C29 C28 H4KA 109.5
C29 C28 H4KB 109.5
H4KA C28 H4KB 109.5
C29 C28 H4KC 109.5
H4KA C28 H4KC 109.5
H4KB C28 H4KC 109.5
C30 C29 C28 107.9(15)
C30 C29 Si1 113.8(12)
C28 C29 Si1 117.0(12)
C30 C29 H6FA 105.7
C28 C29 H6FA 105.7
Si1 C29 H6FA 105.7
C29 C30 H9HA 109.5
C29 C30 H9HB 109.5
H9HA C30 H9HB 109.5
C29 C30 H9HC 109.5
H9HA C30 H9HC 109.5
H9HB C30 H9HC 109.5
C32 C31 H0IA 109.5
C32 C31 H0IB 109.5
H0IA C31 H0IB 109.5
C32 C31 H0IC 109.5
H0IA C31 H0IC 109.5
H0IB C31 H0IC 109.5
C33 C32 C31 108.7(16)
C33 C32 Si1 118.3(15)
C31 C32 Si1 114.1(13)
C33 C32 H0GA 104.8
C31 C32 H0GA 104.8
Si1 C32 H0GA 104.8
C32 C33 H6LA 109.5
C32 C33 H6LB 109.5
H6LA C33 H6LB 109.5
C32 C33 H6LC 109.5
H6LA C33 H6LC 109.5
H6LB C33 H6LC 109.5
C35 C34 C36 105.4(14)
C35 C34 Si3 115.1(10)
C36 C34 Si3 114.9(11)
C35 C34 H9GA 107.0
C36 C34 H9GA 107.0
Si3 C34 H9GA 107.0
C34 C35 H1GA 109.5
C34 C35 H1GB 109.5
H1GA C35 H1GB 109.5
C34 C35 H1GC 109.5
H1GA C35 H1GC 109.5
H1GB C35 H1GC 109.5
C34 C36 H4HA 109.5
C34 C36 H4HB 109.5
H4HA C36 H4HB 109.5
C34 C36 H4HC 109.5
H4HA C36 H4HC 109.5
H4HB C36 H4HC 109.5
C38 C37 C39 105.1(12)
C38 C37 Si3 113.9(11)
C39 C37 Si3 112.0(13)
C38 C37 H1DA 108.5
C39 C37 H1DA 108.5
Si3 C37 H1DA 108.5
C37 C38 H7EA 109.5
C37 C38 H7EB 109.5
H7EA C38 H7EB 109.5
C37 C38 H7EC 109.5
H7EA C38 H7EC 109.5
H7EB C38 H7EC 109.5
C37 C39 H5HA 109.5
C37 C39 H5HB 109.5
H5HA C39 H5HB 109.5
C37 C39 H5HC 109.5
H5HA C39 H5HC 109.5
H5HB C39 H5HC 109.5
C42 C40 C41 108.6(16)
C42 C40 Si3 116.7(11)
C41 C40 Si3 114.5(12)
C42 C40 H8EA 105.4
C41 C40 H8EA 105.4
Si3 C40 H8EA 105.4
C40 C41 H1IA 109.5
C40 C41 H1IB 109.5
H1IA C41 H1IB 109.5
C40 C41 H1IC 109.5
H1IA C41 H1IC 109.5
H1IB C41 H1IC 109.5
C40 C42 H4GA 109.5
C40 C42 H4GB 109.5
H4GA C42 H4GB 109.5
C40 C42 H4GC 109.5
H4GA C42 H4GC 109.5
H4GB C42 H4GC 109.5
C44 C43 H5IA 109.5
C44 C43 H5IB 109.5
H5IA C43 H5IB 109.5
C44 C43 H5IC 109.5
H5IA C43 H5IC 109.5
H5IB C43 H5IC 109.5
C45 C44 C43 110.6(13)
C45 C44 Si2 110.7(13)
C43 C44 Si2 116.1(13)
C45 C44 H9AA 106.3
C43 C44 H9AA 106.3
Si2 C44 H9AA 106.3
C44 C45 H6GA 109.5
C44 C45 H6GB 109.5
H6GA C45 H6GB 109.5
C44 C45 H6GC 109.5
H6GA C45 H6GC 109.5
H6GB C45 H6GC 109.5
C47 C46 H1LA 109.5
C47 C46 H1LB 109.5
H1LA C46 H1LB 109.5
C47 C46 H1LC 109.5
H1LA C46 H1LC 109.5
H1LB C46 H1LC 109.5
C48 C47 C46 111.2(17)
C48 C47 Si2 113.6(12)
C46 C47 Si2 113.4(12)
C48 C47 H2JA 106.0
C46 C47 H2JA 106.0
Si2 C47 H2JA 106.0
C47 C48 H2LA 109.5
C47 C48 H2LB 109.5
H2LA C48 H2LB 109.5
C47 C48 H2LC 109.5
H2LA C48 H2LC 109.5
H2LB C48 H2LC 109.5
C50 C49 H4IA 109.5
C50 C49 H4IB 109.5
H4IA C49 H4IB 109.5
C50 C49 H4IC 109.5
H4IA C49 H4IC 109.5
H4IB C49 H4IC 109.5
C49 C50 C51 110.8(19)
C49 C50 Si2 115.4(13)
C51 C50 Si2 111.6(13)
C49 C50 H9IA 106.1
C51 C50 H9IA 106.1
Si2 C50 H9IA 106.1
C50 C51 H1KA 109.5
C50 C51 H1KB 109.5
H1KA C51 H1KB 109.5
C50 C51 H1KC 109.5
H1KA C51 H1KC 109.5
H1KB C51 H1KC 109.5
C53 C52 H7JA 109.5
C53 C52 H7JB 109.5
H7JA C52 H7JB 109.5
C53 C52 H7JC 109.5
H7JA C52 H7JC 109.5
H7JB C52 H7JC 109.5
C52 C53 C54 108.9(15)
C52 C53 Si4 112.0(14)
C54 C53 Si4 113.4(11)
C52 C53 H7GA 107.4
C54 C53 H7GA 107.4
Si4 C53 H7GA 107.4
C53 C54 H8HA 109.5
C53 C54 H8HB 109.5
H8HA C54 H8HB 109.5
C53 C54 H8HC 109.5
H8HA C54 H8HC 109.5
H8HB C54 H8HC 109.5
C57 C55 H7IA 109.5
C57 C55 H7IB 109.5
H7IA C55 H7IB 109.5
C57 C55 H7IC 109.5
H7IA C55 H7IC 109.5
H7IB C55 H7IC 109.5
C57 C56 H0LA 109.5
C57 C56 H0LB 109.5
H0LA C56 H0LB 109.5
C57 C56 H0LC 109.5
H0LA C56 H0LC 109.5
H0LB C56 H0LC 109.5
C56 C57 C55 108.4(17)
C56 C57 Si4 116.3(14)
C55 C57 Si4 115.9(17)
C56 C57 H4EA 105.0
C55 C57 H4EA 105.0
Si4 C57 H4EA 105.0
C59 C58 H4JA 109.5
C59 C58 H4JB 109.5
H4JA C58 H4JB 109.5
C59 C58 H4JC 109.5
H4JA C58 H4JC 109.5
H4JB C58 H4JC 109.5
C60 C59 C58 109.9(15)
C60 C59 Si4 115.1(15)
C58 C59 Si4 114.1(11)
C60 C59 H3DA 105.6
C58 C59 H3DA 105.6
Si4 C59 H3DA 105.6
C59 C60 H5KA 109.5
C59 C60 H5KB 109.5
H5KA C60 H5KB 109.5
C59 C60 H5KC 109.5
H5KA C60 H5KC 109.5
H5KB C60 H5KC 109.5
N3 C61 H5GA 109.5
N3 C61 H5GB 109.5
H5GA C61 H5GB 109.5
N3 C61 H5GC 109.5
H5GA C61 H5GC 109.5
H5GB C61 H5GC 109.5
C65 C62 H3HA 109.5
C65 C62 H3HB 109.5
H3HA C62 H3HB 109.5
C65 C62 H3HC 109.5
H3HA C62 H3HC 109.5
H3HB C62 H3HC 109.5
C66 C63 H6JA 109.5
C66 C63 H6JB 109.5
H6JA C63 H6JB 109.5
C66 C63 H6JC 109.5
H6JA C63 H6JC 109.5
H6JB C63 H6JC 109.5
N4 C64 H4FA 109.5
N4 C64 H4FB 109.5
H4FA C64 H4FB 109.5
N4 C64 H4FC 109.5
H4FA C64 H4FC 109.5
H4FB C64 H4FC 109.5
C66 C65 N3 103.0(18)
C66 C65 C62 134.9(18)
N3 C65 C62 122.0(18)
C65 C66 N4 108.8(18)
C65 C66 C63 129(2)
N4 C66 C63 122(2)
C68 C67 C71 105.1(14)
C68 C67 Si7 125.0(15)
C71 C67 Si7 124.8(14)
C68 C67 Ti3 69.5(10)
C71 C67 Ti3 73.7(11)
Si7 C67 Ti3 141.1(8)
C69 C68 C67 113.2(17)
C69 C68 Ti3 72.5(11)
C67 C68 Ti3 76.4(10)
C69 C68 H6EA 123.4
C67 C68 H6EA 123.4
Ti3 C68 H6EA 119.2
C68 C69 C70 109.1(16)
C68 C69 Ti3 73.1(10)
C70 C69 Ti3 81.2(12)
C68 C69 H9CA 125.5
C70 C69 H9CA 125.5
Ti3 C69 H9CA 112.5
C69 C70 C74 149.3(16)
C69 C70 C71 102.9(16)
C74 C70 C71 107.8(16)
C69 C70 Ti4 123.6(15)
C74 C70 Ti4 65.7(10)
C71 C70 Ti4 76.2(10)
C69 C70 Ti3 65.2(11)
C74 C70 Ti3 127.2(13)
C71 C70 Ti3 68.7(10)
Ti4 C70 Ti3 62.4(5)
C72 C71 C67 144.4(17)
C72 C71 C70 103.5(16)
C67 C71 C70 108.9(16)
C72 C71 Ti3 131.2(14)
C67 C71 Ti3 72.5(12)
C70 C71 Ti3 75.4(11)
C72 C71 Ti4 72.4(11)
C67 C71 Ti4 133.9(15)
C70 C71 Ti4 67.8(10)
Ti3 C71 Ti4 62.1(5)
C73 C72 C71 112.7(15)
C73 C72 Ti4 66.9(10)
C71 C72 Ti4 75.7(12)
C73 C72 H9EA 123.6
C71 C72 H9EA 123.6
Ti4 C72 H9EA 125.3
C72 C73 C74 111.0(17)
C72 C73 Ti4 80.1(11)
C74 C73 Ti4 69.1(10)
C72 C73 H6CA 124.5
C74 C73 H6CA 124.5
Ti4 C73 H6CA 117.8
C73 C74 C70 104.6(14)
C73 C74 Si5 120.0(15)
C70 C74 Si5 126.4(13)
C73 C74 Ti4 74.7(9)
C70 C74 Ti4 77.8(11)
Si5 C74 Ti4 138.9(9)
C77 C75 C81 104.3(15)
C77 C75 Si8 116.6(18)
C81 C75 Si8 127.6(13)
C77 C75 Ti3 73.1(9)
C81 C75 Ti3 77.2(11)
Si8 C75 Ti3 143.7(10)
C82 C76 C80 107.6(18)
C82 C76 Ti4 72.2(11)
C80 C76 Ti4 75.2(10)
C82 C76 H4BA 126.2
C80 C76 H4BA 126.2
Ti4 C76 H4BA 118.3
C78 C77 C75 110.9(17)
C78 C77 Ti3 80.3(12)
C75 C77 Ti3 71.0(11)
C78 C77 H9BA 124.6
C75 C77 H9BA 124.6
Ti3 C77 H9BA 115.9
C77 C78 C79 109.2(16)
C77 C78 Ti3 66.5(11)
C79 C78 Ti3 79.1(13)
C77 C78 H2DA 125.4
C79 C78 H2DA 125.4
Ti3 C78 H2DA 120.6
C80 C79 C78 141.2(18)
C80 C79 C81 113.2(17)
C78 C79 C81 105(2)
C80 C79 Ti4 73.1(12)
C78 C79 Ti4 123.3(14)
C81 C79 Ti4 75.9(13)
C80 C79 Ti3 132.3(15)
C78 C79 Ti3 68.9(12)
C81 C79 Ti3 65.7(12)
Ti4 C79 Ti3 60.2(5)
C79 C80 C76 104.2(15)
C79 C80 Si6 131.0(16)
C76 C80 Si6 120.3(16)
C79 C80 Ti4 73.4(12)
C76 C80 Ti4 69.1(11)
Si6 C80 Ti4 139.2(8)
C75 C81 C82 147.6(18)
C75 C81 C79 110.2(18)
C82 C81 C79 101.9(18)
C75 C81 Ti3 67.5(10)
C82 C81 Ti3 123.4(13)
C79 C81 Ti3 81.3(11)
C75 C81 Ti4 128.8(13)
C82 C81 Ti4 66.2(10)
C79 C81 Ti4 70.4(12)
Ti3 C81 Ti4 62.0(4)
C76 C82 C81 112.9(19)
C76 C82 Ti4 73.8(11)
C81 C82 Ti4 79.7(9)
C76 C82 H5BA 123.5
C81 C82 H5BA 123.5
Ti4 C82 H5BA 114.5
C111 C83 C112 112.6(18)
C111 C83 Si8 115.0(14)
C112 C83 Si8 109.7(16)
C111 C83 H0JA 106.3
C112 C83 H0JA 106.3
Si8 C83 H0JA 106.3
C85 C84 C113 107.8(15)
C85 C84 Si6 109.6(13)
C113 C84 Si6 115.2(12)
C85 C84 H1JA 108.0
C113 C84 H1JA 108.0
Si6 C84 H1JA 108.0
C84 C85 H2KA 109.5
C84 C85 H2KB 109.5
H2KA C85 H2KB 109.5
C84 C85 H2KC 109.5
H2KA C85 H2KC 109.5
H2KB C85 H2KC 109.5
C114 C86 C88 110.8(13)
C114 C86 Si8 112.0(12)
C88 C86 Si8 111.9(12)
C114 C86 H1 107.3
C88 C86 H1 107.3
Si8 C86 H1 107.3
C118 C87 C89 110.6(14)
C118 C87 Si6 117.0(13)
C89 C87 Si6 109.4(13)
C118 C87 H8FA 106.4
C89 C87 H8FA 106.4
Si6 C87 H8FA 106.4
C86 C88 H2A 109.5
C86 C88 H2B 109.5
H2A C88 H2B 109.5
C86 C88 H2C 109.5
H2A C88 H2C 109.5
H2B C88 H2C 109.5
C87 C89 H4LA 109.5
C87 C89 H4LB 109.5
H4LA C89 H4LB 109.5
C87 C89 H4LC 109.5
H4LA C89 H4LC 109.5
H4LB C89 H4LC 109.5
C115 C90 H7LA 109.5
C115 C90 H7LB 109.5
H7LA C90 H7LB 109.5
C115 C90 H7LC 109.5
H7LA C90 H7LC 109.5
H7LB C90 H7LC 109.5
C115 C91 H7KA 109.5
C115 C91 H7KB 109.5
H7KA C91 H7KB 109.5
C115 C91 H7KC 109.5
H7KA C91 H7KC 109.5
H7KB C91 H7KC 109.5
C116 C92 H0FA 109.5
C116 C92 H0FB 109.5
H0FA C92 H0FB 109.5
C116 C92 H0FC 109.5
H0FA C92 H0FC 109.5
H0FB C92 H0FC 109.5
C94 C93 H3KA 109.5
C94 C93 H3KB 109.5
H3KA C93 H3KB 109.5
C94 C93 H3KC 109.5
H3KA C93 H3KC 109.5
H3KB C93 H3KC 109.5
C96 C94 C93 105.8(17)
C96 C94 Si7 116.7(13)
C93 C94 Si7 114.1(13)
C96 C94 H3JA 106.5
C93 C94 H3JA 106.5
Si7 C94 H3JA 106.5
C97 C95 H5LA 109.5
C97 C95 H5LB 109.5
H5LA C95 H5LB 109.5
C97 C95 H5LC 109.5
H5LA C95 H5LC 109.5
H5LB C95 H5LC 109.5
C94 C96 H9JA 109.5
C94 C96 H9JB 109.5
H9JA C96 H9JB 109.5
C94 C96 H9JC 109.5
H9JA C96 H9JC 109.5
H9JB C96 H9JC 109.5
C95 C97 C98 107.7(15)
C95 C97 Si7 114.0(14)
C98 C97 Si7 116.8(11)
C95 C97 H7HA 105.9
C98 C97 H7HA 105.9
Si7 C97 H7HA 105.9
C97 C98 H9LA 109.5
C97 C98 H9LB 109.5
H9LA C98 H9LB 109.5
C97 C98 H9LC 109.5
H9LA C98 H9LC 109.5
H9LB C98 H9LC 109.5
C101 C99 C100 108.3(16)
C101 C99 Si7 114.2(11)
C100 C99 Si7 112.0(13)
C101 C99 H5EA 107.4
C100 C99 H5EA 107.4
Si7 C99 H5EA 107.4
C99 C100 H9KA 109.5
C99 C100 H9KB 109.5
H9KA C100 H9KB 109.5
C99 C100 H9KC 109.5
H9KA C100 H9KC 109.5
H9KB C100 H9KC 109.5
C99 C101 H2IA 109.5
C99 C101 H2IB 109.5
H2IA C101 H2IB 109.5
C99 C101 H2IC 109.5
H2IA C101 H2IC 109.5
H2IB C101 H2IC 109.5
C105 C102 H9DA 109.5
C105 C102 H9DB 109.5
H9DA C102 H9DB 109.5
C105 C102 H9DC 109.5
H9DA C102 H9DC 109.5
H9DB C102 H9DC 109.5
C106 C103 H6KA 109.5
C106 C103 H6KB 109.5
H6KA C103 H6KB 109.5
C106 C103 H6KC 109.5
H6KA C103 H6KC 109.5
H6KB C103 H6KC 109.5
C105 C104 H8IA 109.5
C105 C104 H8IB 109.5
H8IA C104 H8IB 109.5
C105 C104 H8IC 109.5
H8IA C104 H8IC 109.5
H8IB C104 H8IC 109.5
C102 C105 C104 105.3(14)
C102 C105 Si5 115.1(12)
C104 C105 Si5 114.5(10)
C102 C105 H4CA 107.1
C104 C105 H4CA 107.1
Si5 C105 H4CA 107.1
C103 C106 C107 110.6(13)
C103 C106 Si5 111.2(11)
C107 C106 Si5 112.4(12)
C103 C106 H3CA 107.5
C107 C106 H3CA 107.5
Si5 C106 H3CA 107.5
C106 C107 H0MA 109.5
C106 C107 H0MB 109.5
H0MA C107 H0MB 109.5
C106 C107 H0MC 109.5
H0MA C107 H0MC 109.5
H0MB C107 H0MC 109.5
C109 C108 H3LA 109.5
C109 C108 H3LB 109.5
H3LA C108 H3LB 109.5
C109 C108 H3LC 109.5
H3LA C108 H3LC 109.5
H3LB C108 H3LC 109.5
C110 C109 C108 108.3(14)
C110 C109 Si5 114.3(10)
C108 C109 Si5 112.7(12)
C110 C109 H2FA 107.1
C108 C109 H2FA 107.1
Si5 C109 H2FA 107.1
C109 C110 H3IA 109.5
C109 C110 H3IB 109.5
H3IA C110 H3IB 109.5
C109 C110 H3IC 109.5
H3IA C110 H3IC 109.5
H3IB C110 H3IC 109.5
C83 C111 H8LA 109.5
C83 C111 H8LB 109.5
H8LA C111 H8LB 109.5
C83 C111 H8LC 109.5
H8LA C111 H8LC 109.5
H8LB C111 H8LC 109.5
C83 C112 H8JA 109.5
C83 C112 H8JB 109.5
H8JA C112 H8JB 109.5
C83 C112 H8JC 109.5
H8JA C112 H8JC 109.5
H8JB C112 H8JC 109.5
C84 C113 H2HA 109.5
C84 C113 H2HB 109.5
H2HA C113 H2HB 109.5
C84 C113 H2HC 109.5
H2HA C113 H2HC 109.5
H2HB C113 H2HC 109.5
C86 C114 H3A 109.5
C86 C114 H3B 109.5
H3A C114 H3B 109.5
C86 C114 H3C 109.5
H3A C114 H3C 109.5
H3B C114 H3C 109.5
C91 C115 C90 112.5(16)
C91 C115 Si8 112.6(16)
C90 C115 Si8 112.9(13)
C91 C115 H8GA 106.0
C90 C115 H8GA 106.0
Si8 C115 H8GA 106.0
C117 C116 C92 109.3(17)
C117 C116 Si6 112.9(11)
C92 C116 Si6 119.0(16)
C117 C116 H0EA 104.8
C92 C116 H0EA 104.8
Si6 C116 H0EA 104.8
C116 C117 H6DA 109.5
C116 C117 H6DB 109.5
H6DA C117 H6DB 109.5
C116 C117 H6DC 109.5
H6DA C117 H6DC 109.5
H6DB C117 H6DC 109.5
C87 C118 H1HA 109.5
C87 C118 H1HB 109.5
H1HA C118 H1HB 109.5
C87 C118 H1HC 109.5
H1HA C118 H1HC 109.5
H1HB C118 H1HC 109.5
C1 N1 C6 111.6(19)
C1 N1 C3 125.1(16)
C6 N1 C3 122(2)
C1 N2 C8 128.7(17)
C1 N2 C7 108.6(18)
C8 N2 C7 121.8(16)
C2 N3 C65 113.4(15)
C2 N3 C61 126.2(15)
C65 N3 C61 119.2(18)
C66 N4 C2 113.8(17)
C66 N4 C64 123.2(17)
C2 N4 C64 122.6(17)
C32 Si1 C26 114.4(9)
C32 Si1 C29 111.0(9)
C26 Si1 C29 110.2(9)
C32 Si1 C22 104.9(9)
C26 Si1 C22 105.7(7)
C29 Si1 C22 110.4(8)
C9 Si2 C50 111.1(8)
C9 Si2 C47 104.4(8)
C50 Si2 C47 108.0(9)
C9 Si2 C44 114.4(8)
C50 Si2 C44 107.3(8)
C47 Si2 C44 111.4(8)
C40 Si3 C34 115.0(9)
C40 Si3 C19 107.5(7)
C34 Si3 C19 104.8(8)
C40 Si3 C37 111.9(8)
C34 Si3 C37 109.3(7)
C19 Si3 C37 107.9(8)
C57 Si4 C13 105.0(10)
C57 Si4 C59 102.1(9)
C13 Si4 C59 115.9(8)
C57 Si4 C53 112.0(9)
C13 Si4 C53 112.5(8)
C59 Si4 C53 108.9(9)
C105 Si5 C109 106.4(8)
C105 Si5 C106 115.8(8)
C109 Si5 C106 110.0(8)
C105 Si5 C74 106.1(7)
C109 Si5 C74 109.8(7)
C106 Si5 C74 108.6(8)
C116 Si6 C80 108.5(10)
C116 Si6 C87 108.7(8)
C80 Si6 C87 101.0(8)
C116 Si6 C84 112.7(8)
C80 Si6 C84 114.1(8)
C87 Si6 C84 111.1(8)
C97 Si7 C94 116.4(10)
C97 Si7 C99 109.8(9)
C94 Si7 C99 108.6(9)
C97 Si7 C67 105.2(8)
C94 Si7 C67 105.4(7)
C99 Si7 C67 111.3(8)
C83 Si8 C86 107.4(8)
C83 Si8 C75 115.1(8)
C86 Si8 C75 113.5(9)
C83 Si8 C115 103.4(10)
C86 Si8 C115 113.1(8)
C75 Si8 C115 104.0(8)
C12 Ti1 C1 86.8(6)
C12 Ti1 C13 34.3(5)
C1 Ti1 C13 119.9(6)
C12 Ti1 C23 121.3(7)
C1 Ti1 C23 101.6(7)
C13 Ti1 C23 102.8(7)
C12 Ti1 C24 111.8(7)
C1 Ti1 C24 136.4(7)
C13 Ti1 C24 80.8(6)
C23 Ti1 C24 34.9(4)
C12 Ti1 C14 56.2(5)
C1 Ti1 C14 134.5(7)
C13 Ti1 C14 36.2(5)
C23 Ti1 C14 119.4(6)
C24 Ti1 C14 85.8(6)
C12 Ti1 C22 149.9(6)
C1 Ti1 C22 84.8(6)
C13 Ti1 C22 136.6(8)
C23 Ti1 C22 34.1(5)
C24 Ti1 C22 59.1(5)
C14 Ti1 C22 140.6(6)
C12 Ti1 C11 34.8(5)
C1 Ti1 C11 78.3(6)
C13 Ti1 C11 58.8(7)
C23 Ti1 C11 155.9(7)
C24 Ti1 C11 138.4(6)
C14 Ti1 C11 56.2(5)
C22 Ti1 C11 162.2(6)
C12 Ti1 C18 133.2(6)
C1 Ti1 C18 139.3(7)
C13 Ti1 C18 99.1(6)
C23 Ti1 C18 55.3(5)
C24 Ti1 C18 34.2(5)
C14 Ti1 C18 84.0(6)
C22 Ti1 C18 57.1(5)
C11 Ti1 C18 137.3(5)
C12 Ti1 C17 166.0(6)
C1 Ti1 C17 107.2(6)
C13 Ti1 C17 131.8(6)
C23 Ti1 C17 55.7(6)
C24 Ti1 C17 57.1(6)
C14 Ti1 C17 111.8(5)
C22 Ti1 C17 35.3(4)
C11 Ti1 C17 147.8(6)
C18 Ti1 C17 32.8(5)
C12 Ti1 Ti2 112.3(4)
C1 Ti1 Ti2 122.7(6)
C13 Ti1 Ti2 97.7(4)
C23 Ti1 Ti2 110.8(4)
C24 Ti1 Ti2 87.5(4)
C14 Ti1 Ti2 62.0(4)
C22 Ti1 Ti2 96.5(4)
C11 Ti1 Ti2 88.5(4)
C18 Ti1 Ti2 56.5(4)
C17 Ti1 Ti2 61.5(4)
C12 Ti1 C10 56.0(6)
C1 Ti1 C10 106.3(7)
C13 Ti1 C10 58.0(6)
C23 Ti1 C10 151.5(6)
C24 Ti1 C10 116.9(5)
C14 Ti1 C10 32.7(5)
C22 Ti1 C10 153.8(5)
C11 Ti1 C10 33.8(4)
C18 Ti1 C10 103.9(5)
C17 Ti1 C10 118.9(5)
Ti2 Ti1 C10 57.5(3)
C19 Ti2 C16 102.7(7)
C19 Ti2 C20 35.7(5)
C16 Ti2 C20 124.5(6)
C19 Ti2 C9 137.5(6)
C16 Ti2 C9 35.1(6)
C20 Ti2 C9 153.3(5)
C19 Ti2 C15 81.7(7)
C16 Ti2 C15 33.8(5)
C20 Ti2 C15 115.1(7)
C9 Ti2 C15 58.9(7)
C19 Ti2 C18 37.6(5)
C16 Ti2 C18 119.2(8)
C20 Ti2 C18 56.6(6)
C9 Ti2 C18 140.1(7)
C15 Ti2 C18 86.6(7)
C19 Ti2 Cl1 118.9(5)
C16 Ti2 Cl1 99.7(6)
C20 Ti2 Cl1 85.8(5)
C9 Ti2 Cl1 83.4(5)
C15 Ti2 Cl1 133.4(5)
C18 Ti2 Cl1 136.2(5)
C19 Ti2 C21 59.3(6)
C16 Ti2 C21 157.8(6)
C20 Ti2 C21 33.3(4)
C9 Ti2 C21 161.9(6)
C15 Ti2 C21 139.2(7)
C18 Ti2 C21 55.7(6)
Cl1 Ti2 C21 80.7(5)
C19 Ti2 C10 130.5(7)
C16 Ti2 C10 54.0(5)
C20 Ti2 C10 165.6(7)
C9 Ti2 C10 34.5(5)
C15 Ti2 C10 54.6(6)
C18 Ti2 C10 110.3(6)
Cl1 Ti2 C10 108.6(5)
C21 Ti2 C10 147.1(5)
C19 Ti2 C14 97.9(7)
C16 Ti2 C14 54.9(6)
C20 Ti2 C14 133.1(7)
C9 Ti2 C14 58.1(6)
C15 Ti2 C14 33.2(5)
C18 Ti2 C14 82.2(6)
Cl1 Ti2 C14 140.3(5)
C21 Ti2 C14 135.0(6)
C10 Ti2 C14 32.7(5)
C19 Ti2 Ti1 96.8(4)
C16 Ti2 Ti1 109.4(5)
C20 Ti2 Ti1 110.0(4)
C9 Ti2 Ti1 95.9(4)
C15 Ti2 Ti1 86.1(4)
C18 Ti2 Ti1 59.8(4)
Cl1 Ti2 Ti1 127.15(16)
C21 Ti2 Ti1 87.0(4)
C10 Ti2 Ti1 62.0(4)
C14 Ti2 Ti1 55.5(3)
C19 Ti2 C17 57.7(5)
C16 Ti2 C17 151.3(8)
C20 Ti2 C17 52.9(5)
C9 Ti2 C17 153.7(5)
C15 Ti2 C17 117.8(8)
C18 Ti2 C17 32.5(5)
Cl1 Ti2 C17 108.1(5)
C21 Ti2 C17 31.4(5)
C10 Ti2 C17 120.1(6)
C14 Ti2 C17 103.8(6)
Ti1 Ti2 C17 58.2(4)
C75 Ti3 C2 116.9(8)
C75 Ti3 C69 83.3(6)
C2 Ti3 C69 132.2(7)
C75 Ti3 C68 106.6(6)
C2 Ti3 C68 98.3(6)
C69 Ti3 C68 34.4(5)
C75 Ti3 C77 35.9(6)
C2 Ti3 C77 83.0(6)
C69 Ti3 C77 115.8(6)
C68 Ti3 C77 126.2(6)
C75 Ti3 C67 139.9(6)
C2 Ti3 C67 85.5(6)
C69 Ti3 C67 58.4(5)
C68 Ti3 C67 34.2(5)
C77 Ti3 C67 154.7(7)
C75 Ti3 C81 35.3(5)
C2 Ti3 C81 134.7(7)
C69 Ti3 C81 87.5(6)
C68 Ti3 C81 121.1(6)
C77 Ti3 C81 56.8(6)
C67 Ti3 C81 139.6(6)
C75 Ti3 C71 133.1(7)
C2 Ti3 C71 108.9(6)
C69 Ti3 C71 58.0(6)
C68 Ti3 C71 55.7(6)
C77 Ti3 C71 167.9(6)
C67 Ti3 C71 33.8(5)
C81 Ti3 C71 111.3(7)
C75 Ti3 C78 57.7(5)
C2 Ti3 C78 80.1(6)
C69 Ti3 C78 139.6(5)
C68 Ti3 C78 159.4(7)
C77 Ti3 C78 33.3(5)
C67 Ti3 C78 161.9(5)
C81 Ti3 C78 55.1(6)
C71 Ti3 C78 144.3(7)
C75 Ti3 C70 97.3(7)
C2 Ti3 C70 142.8(6)
C69 Ti3 C70 33.7(5)
C68 Ti3 C70 55.6(6)
C77 Ti3 C70 133.0(5)
C67 Ti3 C70 57.9(6)
C81 Ti3 C70 81.8(6)
C71 Ti3 C70 35.9(5)
C78 Ti3 C70 134.0(7)
C75 Ti3 Ti4 95.9(6)
C2 Ti3 Ti4 127.7(6)
C69 Ti3 Ti4 88.4(6)
C68 Ti3 Ti4 110.3(5)
C77 Ti3 Ti4 110.5(4)
C67 Ti3 Ti4 94.4(5)
C81 Ti3 Ti4 61.0(5)
C71 Ti3 Ti4 60.8(5)
C78 Ti3 Ti4 86.0(5)
C70 Ti3 Ti4 56.6(5)
C75 Ti3 C79 57.0(6)
C2 Ti3 C79 108.0(7)
C69 Ti3 C79 118.8(6)
C68 Ti3 C79 153.2(5)
C77 Ti3 C79 54.7(7)
C67 Ti3 C79 150.6(8)
C81 Ti3 C79 33.0(5)
C71 Ti3 C79 117.4(7)
C78 Ti3 C79 32.0(5)
C70 Ti3 C79 102.5(7)
Ti4 Ti3 C79 56.5(6)
C74 Ti4 C73 36.2(5)
C74 Ti4 C82 80.9(7)
C73 Ti4 C82 113.5(7)
C74 Ti4 C76 100.9(6)
C73 Ti4 C76 119.9(6)
C82 Ti4 C76 34.0(5)
C74 Ti4 C70 36.4(5)
C73 Ti4 C70 57.6(7)
C82 Ti4 C70 86.6(7)
C76 Ti4 C70 118.7(6)
C74 Ti4 Cl2 120.2(6)
C73 Ti4 Cl2 86.0(4)
C82 Ti4 Cl2 131.5(6)
C76 Ti4 Cl2 97.5(5)
C70 Ti4 Cl2 137.4(5)
C74 Ti4 C80 135.8(6)
C73 Ti4 C80 150.7(7)
C82 Ti4 C80 57.4(6)
C76 Ti4 C80 35.7(5)
C70 Ti4 C80 139.0(6)
Cl2 Ti4 C80 83.5(4)
C74 Ti4 C79 130.6(6)
C73 Ti4 C79 166.7(6)
C82 Ti4 C79 55.6(6)
C76 Ti4 C79 56.5(7)
C70 Ti4 C79 111.4(8)
Cl2 Ti4 C79 106.9(5)
C80 Ti4 C79 33.5(5)
C74 Ti4 C72 58.0(5)
C73 Ti4 C72 33.0(5)
C82 Ti4 C72 138.0(6)
C76 Ti4 C72 152.9(7)
C70 Ti4 C72 55.7(6)
Cl2 Ti4 C72 81.9(4)
C80 Ti4 C72 164.3(5)
C79 Ti4 C72 149.6(7)
C74 Ti4 C71 60.5(6)
C73 Ti4 C71 56.3(6)
C82 Ti4 C71 120.9(6)
C76 Ti4 C71 154.4(6)
C70 Ti4 C71 36.0(4)
Cl2 Ti4 C71 107.0(4)
C80 Ti4 C71 153.0(7)
C79 Ti4 C71 120.4(8)
C72 Ti4 C71 31.9(4)
C74 Ti4 C81 97.0(7)
C73 Ti4 C81 133.0(6)
C82 Ti4 C81 34.1(5)
C76 Ti4 C81 57.3(6)
C70 Ti4 C81 82.0(7)
Cl2 Ti4 C81 139.6(5)
C80 Ti4 C81 57.4(6)
C79 Ti4 C81 33.8(5)
C72 Ti4 C81 135.5(7)
C71 Ti4 C81 104.9(7)
C74 Ti4 Ti3 97.0(5)
C73 Ti4 Ti3 111.8(5)
C82 Ti4 Ti3 88.8(5)
C76 Ti4 Ti3 113.3(5)
C70 Ti4 Ti3 61.0(6)
Cl2 Ti4 Ti3 126.00(16)
C80 Ti4 Ti3 96.4(5)
C79 Ti4 Ti3 63.3(6)
C72 Ti4 Ti3 87.8(5)
C71 Ti4 Ti3 57.1(5)
C81 Ti4 Ti3 57.0(5)

loop_
_geom_bond_atom_site_label_1
_geom_bond_atom_site_label_2
_geom_bond_distance
C1 N1 1.33(2)
C1 N2 1.377(19)
C1 Ti1 2.32(2)
C2 N4 1.367(18)
C2 N3 1.375(18)
C2 Ti3 2.301(18)
C3 N1 1.492(19)
C3 H7FA 0.9800
C3 H7FB 0.9800
C3 H7FC 0.9800
C4 C6 1.46(3)
C4 H3GA 0.9800
C4 H3GB 0.9800
C4 H3GC 0.9800
C5 C7 1.499(19)
C5 H8CA 0.9800
C5 H8CB 0.9800
C5 H8CC 0.9800
C6 C7 1.31(2)
C6 N1 1.40(2)
C7 N2 1.42(2)
C8 N2 1.409(18)
C8 H1FA 0.9800
C8 H1FB 0.9800
C8 H1FC 0.9800
C9 C16 1.42(2)
C9 C10 1.44(2)
C9 Si2 1.85(2)
C9 Ti2 2.37(2)
C10 C14 1.42(2)
C10 C11 1.477(18)
C10 Ti2 2.486(17)
C10 Ti1 2.603(19)
C11 C12 1.43(2)
C11 Ti1 2.456(18)
C11 H8AA 0.9500
C12 C13 1.36(2)
C12 Ti1 2.303(19)
C12 H1BA 0.9500
C13 C14 1.47(2)
C13 Si4 1.856(19)
C13 Ti1 2.329(18)
C14 C15 1.42(2)
C14 Ti1 2.389(15)
C14 Ti2 2.559(18)
C15 C16 1.37(2)
C15 Ti2 2.382(19)
C15 H2BA 0.9500
C16 Ti2 2.344(17)
C16 H2CA 0.9500
C17 C21 1.38(2)
C17 C18 1.41(2)
C17 C22 1.498(19)
C17 Ti1 2.514(19)
C17 Ti2 2.600(17)
C18 C24 1.425(18)
C18 C19 1.501(18)
C18 Ti2 2.390(17)
C18 Ti1 2.477(15)
C19 C20 1.418(19)
C19 Si3 1.866(17)
C19 Ti2 2.257(19)
C20 C21 1.386(17)
C20 Ti2 2.358(16)
C20 H0CA 0.9500
C21 Ti2 2.469(18)
C21 H6BA 0.9500
C22 C23 1.399(19)
C22 Si1 1.883(18)
C22 Ti1 2.42(2)
C23 C24 1.408(17)
C23 Ti1 2.349(19)
C23 H8BA 0.9500
C24 Ti1 2.350(17)
C24 H4DA 0.9500
C25 C26 1.528(19)
C25 H6IA 0.9800
C25 H6IB 0.9800
C25 H6IC 0.9800
C26 C27 1.59(2)
C26 Si1 1.876(17)
C26 H0KA 1.0000
C27 H5FA 0.9800
C27 H5FB 0.9800
C27 H5FC 0.9800
C28 C29 1.546(18)
C28 H4KA 0.9800
C28 H4KB 0.9800
C28 H4KC 0.9800
C29 C30 1.544(19)
C29 Si1 1.876(18)
C29 H6FA 1.0000
C30 H9HA 0.9800
C30 H9HB 0.9800
C30 H9HC 0.9800
C31 C32 1.52(2)
C31 H0IA 0.9800
C31 H0IB 0.9800
C31 H0IC 0.9800
C32 C33 1.500(17)
C32 Si1 1.87(2)
C32 H0GA 1.0000
C33 H6LA 0.9800
C33 H6LB 0.9800
C33 H6LC 0.9800
C34 C35 1.530(18)
C34 C36 1.574(19)
C34 Si3 1.857(16)
C34 H9GA 1.0000
C35 H1GA 0.9800
C35 H1GB 0.9800
C35 H1GC 0.9800
C36 H4HA 0.9800
C36 H4HB 0.9800
C36 H4HC 0.9800
C37 C38 1.505(19)
C37 C39 1.588(17)
C37 Si3 1.891(16)
C37 H1DA 1.0000
C38 H7EA 0.9800
C38 H7EB 0.9800
C38 H7EC 0.9800
C39 H5HA 0.9800
C39 H5HB 0.9800
C39 H5HC 0.9800
C40 C42 1.552(18)
C40 C41 1.57(2)
C40 Si3 1.850(17)
C40 H8EA 1.0000
C41 H1IA 0.9800
C41 H1IB 0.9800
C41 H1IC 0.9800
C42 H4GA 0.9800
C42 H4GB 0.9800
C42 H4GC 0.9800
C43 C44 1.54(2)
C43 H5IA 0.9800
C43 H5IB 0.9800
C43 H5IC 0.9800
C44 C45 1.53(2)
C44 Si2 1.911(16)
C44 H9AA 1.0000
C45 H6GA 0.9800
C45 H6GB 0.9800
C45 H6GC 0.9800
C46 C47 1.531(19)
C46 H1LA 0.9800
C46 H1LB 0.9800
C46 H1LC 0.9800
C47 C48 1.52(2)
C47 Si2 1.890(18)
C47 H2JA 1.0000
C48 H2LA 0.9800
C48 H2LB 0.9800
C48 H2LC 0.9800
C49 C50 1.49(2)
C49 H4IA 0.9800
C49 H4IB 0.9800
C49 H4IC 0.9800
C50 C51 1.58(2)
C50 Si2 1.877(17)
C50 H9IA 1.0000
C51 H1KA 0.9800
C51 H1KB 0.9800
C51 H1KC 0.9800
C52 C53 1.54(2)
C52 H7JA 0.9800
C52 H7JB 0.9800
C52 H7JC 0.9800
C53 C54 1.56(2)
C53 Si4 1.913(15)
C53 H7GA 1.0000
C54 H8HA 0.9800
C54 H8HB 0.9800
C54 H8HC 0.9800
C55 C57 1.58(2)
C55 H7IA 0.9800
C55 H7IB 0.9800
C55 H7IC 0.9800
C56 C57 1.55(2)
C56 H0LA 0.9800
C56 H0LB 0.9800
C56 H0LC 0.9800
C57 Si4 1.836(19)
C57 H4EA 1.0000
C58 C59 1.58(2)
C58 H4JA 0.9800
C58 H4JB 0.9800
C58 H4JC 0.9800
C59 C60 1.486(19)
C59 Si4 1.863(17)
C59 H3DA 1.0000
C60 H5KA 0.9800
C60 H5KB 0.9800
C60 H5KC 0.9800
C61 N3 1.446(17)
C61 H5GA 0.9800
C61 H5GB 0.9800
C61 H5GC 0.9800
C62 C65 1.47(2)
C62 H3HA 0.9800
C62 H3HB 0.9800
C62 H3HC 0.9800
C63 C66 1.48(2)
C63 H6JA 0.9800
C63 H6JB 0.9800
C63 H6JC 0.9800
C64 N4 1.436(17)
C64 H4FA 0.9800
C64 H4FB 0.9800
C64 H4FC 0.9800
C65 C66 1.35(2)
C65 N3 1.434(19)
C66 N4 1.36(2)
C67 C68 1.392(18)
C67 C71 1.41(2)
C67 Si7 1.901(16)
C67 Ti3 2.409(17)
C68 C69 1.370(18)
C68 Ti3 2.322(17)
C68 H6EA 0.9500
C69 C70 1.41(2)
C69 Ti3 2.313(18)
C69 H9CA 0.9500
C70 C74 1.46(2)
C70 C71 1.525(18)
C70 Ti4 2.405(19)
C70 Ti3 2.52(2)
C71 C72 1.377(19)
C71 Ti3 2.42(2)
C71 Ti4 2.522(19)
C72 C73 1.373(18)
C72 Ti4 2.480(18)
C72 H9EA 0.9500
C73 C74 1.416(18)
C73 Ti4 2.315(18)
C73 H6CA 0.9500
C74 Si5 1.910(16)
C74 Ti4 2.243(17)
C75 C77 1.43(2)
C75 C81 1.44(2)
C75 Si8 1.917(17)
C75 Ti3 2.295(16)
C76 C82 1.38(2)
C76 C80 1.48(2)
C76 Ti4 2.368(18)
C76 H4BA 0.9500
C77 C78 1.39(2)
C77 Ti3 2.323(18)
C77 H9BA 0.9500
C78 C79 1.42(2)
C78 Ti3 2.50(2)
C78 H2DA 0.9500
C79 C80 1.42(2)
C79 C81 1.45(2)
C79 Ti4 2.45(2)
C79 Ti3 2.63(2)
C80 Si6 1.841(18)
C80 Ti4 2.451(18)
C81 C82 1.44(2)
C81 Ti3 2.423(18)
C81 Ti4 2.527(19)
C82 Ti4 2.349(15)
C82 H5BA 0.9500
C83 C111 1.49(2)
C83 C112 1.60(2)
C83 Si8 1.875(19)
C83 H0JA 1.0000
C84 C85 1.49(2)
C84 C113 1.55(2)
C84 Si6 1.915(14)
C84 H1JA 1.0000
C85 H2KA 0.9800
C85 H2KB 0.9800
C85 H2KC 0.9800
C86 C114 1.527(18)
C86 C88 1.544(19)
C86 Si8 1.908(16)
C86 H1 1.0000
C87 C118 1.50(2)
C87 C89 1.574(16)
C87 Si6 1.91(2)
C87 H8FA 1.0000
C88 H2A 0.9800
C88 H2B 0.9800
C88 H2C 0.9800
C89 H4LA 0.9800
C89 H4LB 0.9800
C89 H4LC 0.9800
C90 C115 1.537(19)
C90 H7LA 0.9800
C90 H7LB 0.9800
C90 H7LC 0.9800
C91 C115 1.49(2)
C91 H7KA 0.9800
C91 H7KB 0.9800
C91 H7KC 0.9800
C92 C116 1.53(2)
C92 H0FA 0.9800
C92 H0FB 0.9800
C92 H0FC 0.9800
C93 C94 1.530(19)
C93 H3KA 0.9800
C93 H3KB 0.9800
C93 H3KC 0.9800
C94 C96 1.52(2)
C94 Si7 1.85(2)
C94 H3JA 1.0000
C95 C97 1.52(2)
C95 H5LA 0.9800
C95 H5LB 0.9800
C95 H5LC 0.9800
C96 H9JA 0.9800
C96 H9JB 0.9800
C96 H9JC 0.9800
C97 C98 1.551(18)
C97 Si7 1.846(17)
C97 H7HA 1.0000
C98 H9LA 0.9800
C98 H9LB 0.9800
C98 H9LC 0.9800
C99 C101 1.50(2)
C99 C100 1.57(2)
C99 Si7 1.886(16)
C99 H5EA 1.0000
C100 H9KA 0.9800
C100 H9KB 0.9800
C100 H9KC 0.9800
C101 H2IA 0.9800
C101 H2IB 0.9800
C101 H2IC 0.9800
C102 C105 1.547(18)
C102 H9DA 0.9800
C102 H9DB 0.9800
C102 H9DC 0.9800
C103 C106 1.53(2)
C103 H6KA 0.9800
C103 H6KB 0.9800
C103 H6KC 0.9800
C104 C105 1.557(18)
C104 H8IA 0.9800
C104 H8IB 0.9800
C104 H8IC 0.9800
C105 Si5 1.865(18)
C105 H4CA 1.0000
C106 C107 1.553(17)
C106 Si5 1.896(16)
C106 H3CA 1.0000
C107 H0MA 0.9800
C107 H0MB 0.9800
C107 H0MC 0.9800
C108 C109 1.551(19)
C108 H3LA 0.9800
C108 H3LB 0.9800
C108 H3LC 0.9800
C109 C110 1.524(17)
C109 Si5 1.878(16)
C109 H2FA 1.0000
C110 H3IA 0.9800
C110 H3IB 0.9800
C110 H3IC 0.9800
C111 H8LA 0.9800
C111 H8LB 0.9800
C111 H8LC 0.9800
C112 H8JA 0.9800
C112 H8JB 0.9800
C112 H8JC 0.9800
C113 H2HA 0.9800
C113 H2HB 0.9800
C113 H2HC 0.9800
C114 H3A 0.9800
C114 H3B 0.9800
C114 H3C 0.9800
C115 Si8 1.95(2)
C115 H8GA 1.0000
C116 C117 1.52(2)
C116 Si6 1.837(19)
C116 H0EA 1.0000
C117 H6DA 0.9800
C117 H6DB 0.9800
C117 H6DC 0.9800
C118 H1HA 0.9800
C118 H1HB 0.9800
C118 H1HC 0.9800
Cl1 Ti2 2.405(6)
Cl2 Ti4 2.413(5)
Ti1 Ti2 2.568(4)
Ti3 Ti4 2.552(5)

loop_
_geom_hbond_atom_site_label_D
_geom_hbond_atom_site_label_H
_geom_hbond_atom_site_label_A
_geom_hbond_distance_DH
_geom_hbond_distance_HA
_geom_hbond_distance_DA
_geom_hbond_angle_DHA
_geom_hbond_site_symmetry_A
_geom_hbond_publ_flag
C8 H1FA Cl2 0.98 2.88 3.791(18) 155.4 2_666 yes
C61 H5GA Cl1 0.98 2.95 3.847(18) 152.9 2_656 yes
C8 H1FA Cl2 0.98 2.88 3.791(18) 155.4 2_666 yes
C61 H5GA Cl1 0.98 2.95 3.847(18) 152.9 2_656 yes

loop_
_geom_torsion_atom_site_label_1
_geom_torsion_atom_site_label_2
_geom_torsion_atom_site_label_3
_geom_torsion_atom_site_label_4
_geom_torsion
N1 C6 C7 N2 0(3)
C4 C6 C7 N2 179(2)
N1 C6 C7 C5 -175.2(17)
C4 C6 C7 C5 4(4)
C16 C9 C10 C14 -5(2)
Si2 C9 C10 C14 -151.1(14)
Ti2 C9 C10 C14 63.3(14)
C16 C9 C10 C11 177(2)
Si2 C9 C10 C11 30(3)
Ti2 C9 C10 C11 -115(2)
C16 C9 C10 Ti2 -68.3(12)
Si2 C9 C10 Ti2 145.7(15)
C16 C9 C10 Ti1 -81.2(17)
Si2 C9 C10 Ti1 132.7(13)
Ti2 C9 C10 Ti1 -12.9(13)
C14 C10 C11 C12 6(2)
C9 C10 C11 C12 -175(2)
Ti2 C10 C11 C12 88.8(18)
Ti1 C10 C11 C12 61.6(12)
C14 C10 C11 Ti1 -55.4(12)
C9 C10 C11 Ti1 123(2)
Ti2 C10 C11 Ti1 27.2(14)
C10 C11 C12 C13 -4(2)
Ti1 C11 C12 C13 66.2(15)
C10 C11 C12 Ti1 -69.9(12)
C11 C12 C13 C14 0(2)
Ti1 C12 C13 C14 68.4(11)
C11 C12 C13 Si4 148.6(14)
Ti1 C12 C13 Si4 -142.6(13)
C11 C12 C13 Ti1 -68.9(15)
C9 C10 C14 C15 0(2)
C11 C10 C14 C15 179.3(13)
Ti2 C10 C14 C15 58.9(12)
Ti1 C10 C14 C15 122.4(13)
C9 C10 C14 C13 174.0(14)
C11 C10 C14 C13 -7(2)
Ti2 C10 C14 C13 -127.4(13)
Ti1 C10 C14 C13 -63.9(12)
C9 C10 C14 Ti1 -122.1(14)
C11 C10 C14 Ti1 57.0(12)
Ti2 C10 C14 Ti1 -63.5(3)
C9 C10 C14 Ti2 -58.6(13)
C11 C10 C14 Ti2 120.5(12)
Ti1 C10 C14 Ti2 63.5(3)
C12 C13 C14 C15 175(2)
Si4 C13 C14 C15 30(3)
Ti1 C13 C14 C15 -119(3)
C12 C13 C14 C10 5(2)
Si4 C13 C14 C10 -139.7(16)
Ti1 C13 C14 C10 71.5(14)
C12 C13 C14 Ti1 -66.7(12)
Si4 C13 C14 Ti1 148.8(16)
C12 C13 C14 Ti2 -79.0(19)
Si4 C13 C14 Ti2 136.5(13)
Ti1 C13 C14 Ti2 -12.4(14)
C10 C14 C15 C16 5(2)
C13 C14 C15 C16 -165(2)
Ti1 C14 C15 C16 94(2)
Ti2 C14 C15 C16 66.7(14)
C10 C14 C15 Ti2 -61.8(13)
C13 C14 C15 Ti2 128(2)
Ti1 C14 C15 Ti2 27.4(15)
C14 C15 C16 C9 -9(2)
Ti2 C15 C16 C9 63.8(14)
C14 C15 C16 Ti2 -72.5(13)
C10 C9 C16 C15 8(2)
Si2 C9 C16 C15 157.5(14)
Ti2 C9 C16 C15 -64.6(15)
C10 C9 C16 Ti2 72.8(11)
Si2 C9 C16 Ti2 -137.9(13)
C21 C17 C18 C24 179.0(15)
C22 C17 C18 C24 -1(2)
Ti1 C17 C18 C24 59.1(12)
Ti2 C17 C18 C24 123.9(13)
C21 C17 C18 C19 -7(2)
C22 C17 C18 C19 173.3(13)
Ti1 C17 C18 C19 -126.5(12)
Ti2 C17 C18 C19 -61.7(11)
C21 C17 C18 Ti2 55.1(14)
C22 C17 C18 Ti2 -125.0(12)
Ti1 C17 C18 Ti2 -64.8(3)
C21 C17 C18 Ti1 119.9(15)
C22 C17 C18 Ti1 -60.2(12)
Ti2 C17 C18 Ti1 64.8(3)
C17 C18 C19 C20 -0.4(19)
C24 C18 C19 C20 171(2)
Ti2 C18 C19 C20 -72.5(13)
Ti1 C18 C19 C20 -85.9(18)
C17 C18 C19 Si3 -146.3(16)
C24 C18 C19 Si3 25(3)
Ti2 C18 C19 Si3 141.6(16)
Ti1 C18 C19 Si3 128.3(14)
C17 C18 C19 Ti2 72.1(13)
C24 C18 C19 Ti2 -116(2)
Ti1 C18 C19 Ti2 -13.4(14)
C18 C19 C20 C21 8(2)
Si3 C19 C20 C21 157.8(13)
Ti2 C19 C20 C21 -65.0(15)
C18 C19 C20 Ti2 72.5(10)
Si3 C19 C20 Ti2 -137.3(14)
C18 C17 C21 C20 11(2)
C22 C17 C21 C20 -169(2)
Ti1 C17 C21 C20 91.8(17)
Ti2 C17 C21 C20 64.1(13)
C18 C17 C21 Ti2 -53.1(13)
C22 C17 C21 Ti2 127(3)
Ti1 C17 C21 Ti2 27.7(12)
C19 C20 C21 C17 -12(2)
Ti2 C20 C21 C17 -71.4(14)
C19 C20 C21 Ti2 59.4(15)
C21 C17 C22 C23 177(3)
C18 C17 C22 C23 -3(2)
Ti1 C17 C22 C23 -65.3(13)
Ti2 C17 C22 C23 -75(2)
C21 C17 C22 Si1 29(3)
C18 C17 C22 Si1 -150.8(15)
Ti1 C17 C22 Si1 146.8(15)
Ti2 C17 C22 Si1 137.1(13)
C21 C17 C22 Ti1 -118(3)
C18 C17 C22 Ti1 62.4(12)
Ti2 C17 C22 Ti1 -9.7(14)
C17 C22 C23 C24 6(2)
Si1 C22 C23 C24 153.2(12)
Ti1 C22 C23 C24 -63.3(14)
C17 C22 C23 Ti1 69.3(12)
Si1 C22 C23 Ti1 -143.5(13)
C22 C23 C24 C18 -7(2)
Ti1 C23 C24 C18 -71.8(11)
C22 C23 C24 Ti1 65.0(16)
C17 C18 C24 C23 4.6(19)
C19 C18 C24 C23 -167.0(19)
Ti2 C18 C24 C23 99.0(16)
Ti1 C18 C24 C23 68.0(11)
C17 C18 C24 Ti1 -63.4(13)
C19 C18 C24 Ti1 125(2)
Ti2 C18 C24 Ti1 30.9(11)
N3 C65 C66 N4 -2(2)
C62 C65 C66 N4 175(2)
N3 C65 C66 C63 180(2)
C62 C65 C66 C63 -3(4)
C71 C67 C68 C69 -2(2)
Si7 C67 C68 C69 -157.4(14)
Ti3 C67 C68 C69 63.9(14)
C71 C67 C68 Ti3 -65.8(13)
Si7 C67 C68 Ti3 138.8(12)
C67 C68 C69 C70 8(2)
Ti3 C68 C69 C70 74.1(14)
C67 C68 C69 Ti3 -66.2(13)
C68 C69 C70 C74 170(3)
Ti3 C69 C70 C74 -122(4)
C68 C69 C70 C71 -10(2)
Ti3 C69 C70 C71 58.9(12)
C68 C69 C70 Ti4 -91.6(18)
Ti3 C69 C70 Ti4 -22.9(12)
C68 C69 C70 Ti3 -68.6(13)
C68 C67 C71 C72 -159(3)
Si7 C67 C71 C72 -3(4)
Ti3 C67 C71 C72 138(3)
C68 C67 C71 C70 -4(2)
Si7 C67 C71 C70 151.1(13)
Ti3 C67 C71 C70 -67.2(13)
C68 C67 C71 Ti3 62.8(11)
Si7 C67 C71 Ti3 -141.7(12)
C68 C67 C71 Ti4 72.6(17)
Si7 C67 C71 Ti4 -131.8(13)
Ti3 C67 C71 Ti4 9.8(12)
C69 C70 C71 C72 173.9(17)
C74 C70 C71 C72 -6(2)
Ti4 C70 C71 C72 -64.2(14)
Ti3 C70 C71 C72 -129.6(15)
C69 C70 C71 C67 9(2)
C74 C70 C71 C67 -170.9(17)
Ti4 C70 C71 C67 130.7(15)
Ti3 C70 C71 C67 65.3(13)
C69 C70 C71 Ti3 -56.5(13)
C74 C70 C71 Ti3 123.8(15)
Ti4 C70 C71 Ti3 65.4(4)
C69 C70 C71 Ti4 -121.9(15)
C74 C70 C71 Ti4 58.5(13)
Ti3 C70 C71 Ti4 -65.4(4)
C67 C71 C72 C73 159(2)
C70 C71 C72 C73 4(2)
Ti3 C71 C72 C73 -78.2(19)
Ti4 C71 C72 C73 -56.9(15)
C67 C71 C72 Ti4 -144(3)
C70 C71 C72 Ti4 61.1(12)
Ti3 C71 C72 Ti4 -21.3(11)
C71 C72 C73 C74 -1(2)
Ti4 C72 C73 C74 -63.0(12)
C71 C72 C73 Ti4 62.0(16)
C72 C73 C74 C70 -3(2)
Ti4 C73 C74 C70 -72.7(13)
C72 C73 C74 Si5 -152.0(14)
Ti4 C73 C74 Si5 138.1(13)
C72 C73 C74 Ti4 69.9(14)
C69 C70 C74 C73 -174(3)
C71 C70 C74 C73 5(2)
Ti4 C70 C74 C73 70.4(11)
Ti3 C70 C74 C73 81.6(18)
C69 C70 C74 Si5 -28(5)
C71 C70 C74 Si5 151.8(13)
Ti4 C70 C74 Si5 -143.0(16)
Ti3 C70 C74 Si5 -131.8(12)
C69 C70 C74 Ti4 115(4)
C71 C70 C74 Ti4 -65.2(13)
Ti3 C70 C74 Ti4 11.2(12)
C81 C75 C77 C78 0(2)
Si8 C75 C77 C78 -146.7(14)
Ti3 C75 C77 C78 71.2(14)
C81 C75 C77 Ti3 -71.6(13)
Si8 C75 C77 Ti3 142.2(13)
C75 C77 C78 C79 3(2)
Ti3 C77 C78 C79 68.2(15)
C75 C77 C78 Ti3 -65.2(14)
C77 C78 C79 C80 168(2)
Ti3 C78 C79 C80 -132(3)
C77 C78 C79 C81 -4(2)
Ti3 C78 C79 C81 55.9(14)
C77 C78 C79 Ti4 -87.1(18)
Ti3 C78 C79 Ti4 -27.0(12)
C77 C78 C79 Ti3 -60.1(14)
C78 C79 C80 C76 -175(3)
C81 C79 C80 C76 -3(2)
Ti4 C79 C80 C76 62.6(12)
Ti3 C79 C80 C76 74.3(17)
C78 C79 C80 Si6 -19(4)
C81 C79 C80 Si6 152.2(14)
Ti4 C79 C80 Si6 -141.9(14)
Ti3 C79 C80 Si6 -130.3(14)
C78 C79 C80 Ti4 123(3)
C81 C79 C80 Ti4 -65.9(16)
Ti3 C79 C80 Ti4 11.7(11)
C82 C76 C80 C79 0(2)
Ti4 C76 C80 C79 -65.6(13)
C82 C76 C80 Si6 -158.8(13)
Ti4 C76 C80 Si6 135.7(12)
C82 C76 C80 Ti4 65.5(14)
C77 C75 C81 C82 -174(3)
Si8 C75 C81 C82 -33(5)
Ti3 C75 C81 C82 117(3)
C77 C75 C81 C79 -2(2)
Si8 C75 C81 C79 138.9(16)
Ti3 C75 C81 C79 -70.9(15)
C77 C75 C81 Ti3 68.6(12)
Si8 C75 C81 Ti3 -150.2(18)
C77 C75 C81 Ti4 78(2)
Si8 C75 C81 Ti4 -140.5(12)
Ti3 C75 C81 Ti4 9.7(14)
C80 C79 C81 C75 -170.4(16)
C78 C79 C81 C75 4(2)
Ti4 C79 C81 C75 125.3(15)
Ti3 C79 C81 C75 62.0(14)
C80 C79 C81 C82 5(2)
C78 C79 C81 C82 179.7(15)
Ti4 C79 C81 C82 -59.1(12)
Ti3 C79 C81 C82 -122.4(14)
C80 C79 C81 Ti3 127.6(16)
C78 C79 C81 Ti3 -57.9(15)
Ti4 C79 C81 Ti3 63.3(4)
C80 C79 C81 Ti4 64.3(16)
C78 C79 C81 Ti4 -121.2(15)
Ti3 C79 C81 Ti4 -63.3(4)
C80 C76 C82 C81 4(2)
Ti4 C76 C82 C81 71.0(14)
C80 C76 C82 Ti4 -67.5(13)
C75 C81 C82 C76 167(3)
C79 C81 C82 C76 -5(2)
Ti3 C81 C82 C76 -93(2)
Ti4 C81 C82 C76 -67.3(14)
C75 C81 C82 Ti4 -126(3)
C79 C81 C82 Ti4 62.1(13)
Ti3 C81 C82 Ti4 -25.2(13)
N2 C1 N1 C6 3(3)
Ti1 C1 N1 C6 173.9(14)
N2 C1 N1 C3 172.8(15)
Ti1 C1 N1 C3 -17(3)
C7 C6 N1 C1 -2(3)
C4 C6 N1 C1 178(2)
C7 C6 N1 C3 -172.1(19)
C4 C6 N1 C3 9(3)
N1 C1 N2 C8 -172(2)
Ti1 C1 N2 C8 16(3)
N1 C1 N2 C7 -3(2)
Ti1 C1 N2 C7 -174.8(13)
C6 C7 N2 C1 2(2)
C5 C7 N2 C1 177.7(16)
C6 C7 N2 C8 171.9(19)
C5 C7 N2 C8 -12(3)
N4 C2 N3 C65 4(2)
Ti3 C2 N3 C65 -176.7(12)
N4 C2 N3 C61 171.3(15)
Ti3 C2 N3 C61 -10(3)
C66 C65 N3 C2 -2(2)
C62 C65 N3 C2 -178.9(18)
C66 C65 N3 C61 -169.8(17)
C62 C65 N3 C61 13(3)
C65 C66 N4 C2 5(3)
C63 C66 N4 C2 -176.8(18)
C65 C66 N4 C64 177.6(17)
C63 C66 N4 C64 -4(3)
N3 C2 N4 C66 -5(2)
Ti3 C2 N4 C66 175.7(15)
N3 C2 N4 C64 -178.3(16)
Ti3 C2 N4 C64 3(3)
C33 C32 Si1 C26 -93.4(18)
C31 C32 Si1 C26 36.4(17)
C33 C32 Si1 C29 32.0(19)
C31 C32 Si1 C29 161.8(13)
C33 C32 Si1 C22 151.2(15)
C31 C32 Si1 C22 -78.9(16)
C25 C26 Si1 C32 59.1(16)
C27 C26 Si1 C32 -68.6(14)
C25 C26 Si1 C29 -66.7(15)
C27 C26 Si1 C29 165.6(12)
C25 C26 Si1 C22 174.0(13)
C27 C26 Si1 C22 46.3(15)
C30 C29 Si1 C32 165.8(13)
C28 C29 Si1 C32 -67.1(16)
C30 C29 Si1 C26 -66.5(14)
C28 C29 Si1 C26 60.6(15)
C30 C29 Si1 C22 49.9(15)
C28 C29 Si1 C22 177.0(13)
C23 C22 Si1 C32 17.2(18)
C17 C22 Si1 C32 158.4(15)
Ti1 C22 Si1 C32 -87.9(18)
C23 C22 Si1 C26 -104.0(17)
C17 C22 Si1 C26 37.2(18)
Ti1 C22 Si1 C26 150.8(15)
C23 C22 Si1 C29 136.8(16)
C17 C22 Si1 C29 -82.0(16)
Ti1 C22 Si1 C29 31.7(19)
C16 C9 Si2 C50 176.0(15)
C10 C9 Si2 C50 -44.2(18)
Ti2 C9 Si2 C50 77.0(14)
C16 C9 Si2 C47 -67.8(16)
C10 C9 Si2 C47 72.0(16)
Ti2 C9 Si2 C47 -166.8(11)
C16 C9 Si2 C44 54.2(17)
C10 C9 Si2 C44 -166.0(15)
Ti2 C9 Si2 C44 -44.8(14)
C49 C50 Si2 C9 -86.7(16)
C51 C50 Si2 C9 145.6(14)
C49 C50 Si2 C47 159.4(15)
C51 C50 Si2 C47 31.7(17)
C49 C50 Si2 C44 39.1(18)
C51 C50 Si2 C44 -88.6(16)
C48 C47 Si2 C9 -58.9(14)
C46 C47 Si2 C9 69.4(16)
C48 C47 Si2 C50 59.4(16)
C46 C47 Si2 C50 -172.3(15)
C48 C47 Si2 C44 177.1(13)
C46 C47 Si2 C44 -54.6(17)
C42 C40 Si3 C34 89.7(15)
C41 C40 Si3 C34 -38.6(13)
C42 C40 Si3 C19 -154.0(14)
C41 C40 Si3 C19 77.7(14)
C42 C40 Si3 C37 -35.7(16)
C41 C40 Si3 C37 -164.0(11)
C35 C34 Si3 C40 78.8(13)
C36 C34 Si3 C40 -44.0(14)
C35 C34 Si3 C19 -39.0(15)
C36 C34 Si3 C19 -161.8(12)
C35 C34 Si3 C37 -154.4(12)
C36 C34 Si3 C37 82.8(14)
C20 C19 Si3 C40 -164.3(16)
C18 C19 Si3 C40 -23.9(19)
Ti2 C19 Si3 C40 93.0(15)
C20 C19 Si3 C34 -41.5(19)
C18 C19 Si3 C34 98.9(17)
Ti2 C19 Si3 C34 -144.2(13)
C20 C19 Si3 C37 74.9(18)
C18 C19 Si3 C37 -144.7(15)
Ti2 C19 Si3 C37 -27.8(16)
C38 C37 Si3 C40 -161.2(12)
C39 C37 Si3 C40 79.7(13)
C38 C37 Si3 C34 70.3(14)
C39 C37 Si3 C34 -48.9(13)
C38 C37 Si3 C19 -43.1(14)
C39 C37 Si3 C19 -162.3(11)
C56 C57 Si4 C13 -44.1(17)
C55 C57 Si4 C13 -173.4(11)
C56 C57 Si4 C59 -165.5(15)
C55 C57 Si4 C59 65.3(13)
C56 C57 Si4 C53 78.2(19)
C55 C57 Si4 C53 -51.0(15)
C12 C13 Si4 C57 -43.4(17)
C14 C13 Si4 C57 96.4(17)
Ti1 C13 Si4 C57 -142.1(13)
C12 C13 Si4 C59 68.4(18)
C14 C13 Si4 C59 -151.9(15)
Ti1 C13 Si4 C59 -30.4(16)
C12 C13 Si4 C53 -165.5(15)
C14 C13 Si4 C53 -26(2)
Ti1 C13 Si4 C53 95.8(13)
C60 C59 Si4 C57 59.6(17)
C58 C59 Si4 C57 -172.1(15)
C60 C59 Si4 C13 -53.9(17)
C58 C59 Si4 C13 74.4(17)
C60 C59 Si4 C53 178.1(14)
C58 C59 Si4 C53 -53.6(17)
C102 C105 Si5 C109 -83.3(13)
C104 C105 Si5 C109 154.4(11)
C102 C105 Si5 C106 39.2(15)
C104 C105 Si5 C106 -83.1(12)
C102 C105 Si5 C74 159.8(12)
C104 C105 Si5 C74 37.5(14)
C110 C109 Si5 C105 -79.1(13)
C108 C109 Si5 C105 45.1(13)
C110 C109 Si5 C106 154.7(12)
C108 C109 Si5 C106 -81.1(14)
C110 C109 Si5 C74 35.3(15)
C108 C109 Si5 C74 159.5(12)
C103 C106 Si5 C105 40.9(15)
C107 C106 Si5 C105 -83.7(14)
C103 C106 Si5 C109 161.6(12)
C107 C106 Si5 C109 36.9(15)
C103 C106 Si5 C74 -78.3(14)
C107 C106 Si5 C74 157.0(12)
C117 C116 Si6 C80 -73.0(14)
C92 C116 Si6 C80 157.1(12)
C117 C116 Si6 C87 177.9(12)
C92 C116 Si6 C87 48.0(15)
C117 C116 Si6 C84 54.4(16)
C92 C116 Si6 C84 -75.6(15)
C79 C80 Si6 C116 -160.2(15)
C76 C80 Si6 C116 -8.1(17)
Ti4 C80 Si6 C116 84.5(15)
C79 C80 Si6 C87 -46.0(17)
C76 C80 Si6 C87 106.2(16)
Ti4 C80 Si6 C87 -161.2(14)
C79 C80 Si6 C84 73.3(18)
C76 C80 Si6 C84 -134.6(15)
Ti4 C80 Si6 C84 -42.0(19)
C95 C97 Si7 C94 -36.7(16)
C98 C97 Si7 C94 89.9(16)
C95 C97 Si7 C99 -160.6(13)
C98 C97 Si7 C99 -34.0(18)
C95 C97 Si7 C67 79.4(15)
C98 C97 Si7 C67 -154.0(15)
C96 C94 Si7 C97 -48.1(16)
C93 C94 Si7 C97 75.9(15)
C96 C94 Si7 C99 76.4(16)
C93 C94 Si7 C99 -159.6(13)
C96 C94 Si7 C67 -164.2(14)
C93 C94 Si7 C67 -40.2(16)
C101 C99 Si7 C97 -159.6(15)
C100 C99 Si7 C97 76.8(17)
C101 C99 Si7 C94 72.1(17)
C100 C99 Si7 C94 -51.5(17)
C101 C99 Si7 C67 -43.6(19)
C100 C99 Si7 C67 -167.1(14)
C111 C83 Si8 C86 -172.4(15)
C112 C83 Si8 C86 59.5(12)
C111 C83 Si8 C75 60.1(19)
C112 C83 Si8 C75 -68.0(13)
C111 C83 Si8 C115 -52.6(17)
C112 C83 Si8 C115 179.3(11)
